data_7030504
loop_
_publ_author_name
'Sameni, Soheila'
'Lejeune, Manuel'
'Jeunesse, Catherine'
'Matt, Dominique'
'Welter, Richard'

_publ_section_title
;
 Calixarene-monophosphines as supramolecular chelators
;
_journal_coden_ASTM DTARAF
_journal_issue 38
_journal_name_full 'Dalton Transactions'
_journal_page_first 7912
_journal_page_last 7923
_journal_paper_doi 10.1039/b907100h
_journal_year 2009
_chemical_formula_moiety 'C69 H77 Cl2 O4 P Ru'
_chemical_formula_sum 'C69 H77 Cl2 O4 P Ru'
_chemical_formula_weight 1173.25
_space_group_IT_number 2
_symmetry_cell_setting triclinic
_symmetry_space_group_name_Hall '-P 1'
_symmetry_space_group_name_H-M 'P -1'
_atom_sites_solution_hydrogens geom
_atom_sites_solution_primary direct
_atom_sites_solution_secondary difmap
_audit_creation_method SHELXL-97
_cell_angle_alpha 79.64(5)
_cell_angle_beta 78.15(5)
_cell_angle_gamma 82.04(5)
_cell_formula_units_Z 6
_cell_length_a 19.8390(10)
_cell_length_b 19.9410(10)
_cell_length_c 23.7570(10)
_cell_measurement_reflns_used 89550
_cell_measurement_temperature 173(2)
_cell_measurement_theta_max 30.034
_cell_measurement_theta_min 0.998
_cell_volume 8998(2)
_computing_cell_refinement 'Denzo (Nonius B.V., 1998)'
_computing_data_collection 'Collect (Nonius B.V., 1998)'
_computing_data_reduction 'Denzo (Nonius B.V., 1998)'
_computing_molecular_graphics 'PLATON 98 (Spek, 1998)'
_computing_publication_material 'SHELXL-97 (Sheldrick, 1997)'
_computing_structure_refinement 'SHELXL-97 (Sheldrick, 1997)'
_computing_structure_solution 'SHELXS-97 (Sheldrick, 1997)'
_diffrn_ambient_temperature 173(2)
_diffrn_measured_fraction_theta_full 0.966
_diffrn_measured_fraction_theta_max 0.966
_diffrn_measurement_device_type KappaCCD
_diffrn_measurement_method '\p scans'
_diffrn_radiation_monochromator graphite
_diffrn_radiation_source 'fine-focus sealed tube'
_diffrn_radiation_type MoK\a
_diffrn_radiation_wavelength 0.71070
_diffrn_reflns_av_R_equivalents 0.1172
_diffrn_reflns_av_sigmaI/netI 0.1302
_diffrn_reflns_limit_h_max 27
_diffrn_reflns_limit_h_min -27
_diffrn_reflns_limit_k_max 25
_diffrn_reflns_limit_k_min -28
_diffrn_reflns_limit_l_max 31
_diffrn_reflns_limit_l_min -33
_diffrn_reflns_number 98625
_diffrn_reflns_theta_full 30.03
_diffrn_reflns_theta_max 30.03
_diffrn_reflns_theta_min 1.04
_exptl_absorpt_coefficient_mu 0.425
_exptl_absorpt_correction_type none
_exptl_crystal_colour orange
_exptl_crystal_density_diffrn 1.299
_exptl_crystal_density_method 'not measured'
_exptl_crystal_description prism
_exptl_crystal_F_000 3696
_exptl_crystal_size_max 0.20
_exptl_crystal_size_mid 0.10
_exptl_crystal_size_min 0.10
_refine_diff_density_max 2.401
_refine_diff_density_min -3.049
_refine_diff_density_rms 0.177
_refine_ls_extinction_method none
_refine_ls_goodness_of_fit_ref 1.135
_refine_ls_hydrogen_treatment constr
_refine_ls_matrix_type full
_refine_ls_number_parameters 1958
_refine_ls_number_reflns 50839
_refine_ls_number_restraints 12
_refine_ls_restrained_S_all 1.135
_refine_ls_R_factor_all 0.1556
_refine_ls_R_factor_gt 0.0789
_refine_ls_shift/su_max 0.002
_refine_ls_shift/su_mean 0.000
_refine_ls_structure_factor_coef Fsqd
_refine_ls_weighting_details 'calc w=1/[\s^2^(Fo^2^)+(0.0700P)^2^+3.0000P] where P=(Fo^2^+2Fc^2^)/3'
_refine_ls_weighting_scheme calc
_refine_ls_wR_factor_gt 0.1764
_refine_ls_wR_factor_ref 0.2088
_reflns_number_gt 27028
_reflns_number_total 50839
_reflns_threshold_expression >2sigma(I)
_cod_duplicate_entry 7002345
_cod_data_source_file b907100h.txt
_cod_data_source_block matt_orange
_cod_original_cell_volume 8997.8(23)
_cod_database_code 7030504

loop_
_symmetry_equiv_pos_as_xyz
'x, y, z'
'-x, -y, -z'

loop_
_atom_site_label
_atom_site_type_symbol
_atom_site_fract_x
_atom_site_fract_y
_atom_site_fract_z
_atom_site_U_iso_or_equiv
_atom_site_adp_type
_atom_site_occupancy
_atom_site_symmetry_multiplicity
_atom_site_calc_flag
_atom_site_refinement_flags
_atom_site_disorder_assembly
_atom_site_disorder_group
Ru1 Ru 1.064195(16) 0.859738(16) 0.587854(13) 0.02426(8) Uani 1 1 d . . .
Ru2 Ru 0.636138(17) 0.810446(16) 0.733236(13) 0.02515(8) Uani 1 1 d . . .
Ru3 Ru 0.718055(15) 0.529567(15) 0.923052(12) 0.02108(8) Uani 1 1 d . . .
Cl1 Cl 1.00561(5) 0.83257(6) 0.68739(4) 0.0378(2) Uani 1 1 d . . .
Cl2 Cl 1.04297(6) 0.97946(5) 0.59771(4) 0.0357(2) Uani 1 1 d . . .
Cl3 Cl 0.69313(5) 0.83860(6) 0.63305(4) 0.0371(2) Uani 1 1 d . . .
Cl4 Cl 0.65399(6) 0.69019(5) 0.72571(4) 0.0344(2) Uani 1 1 d . . .
Cl5 Cl 0.65666(5) 0.50239(5) 1.02196(4) 0.0299(2) Uani 1 1 d . . .
Cl6 Cl 0.69840(5) 0.65001(5) 0.92970(4) 0.0312(2) Uani 1 1 d . . .
P1 P 1.16403(5) 0.85388(5) 0.62837(4) 0.0232(2) Uani 1 1 d . . .
P2 P 0.53550(5) 0.81573(5) 0.69403(4) 0.0236(2) Uani 1 1 d . . .
P3 P 0.81574(5) 0.52297(5) 0.96622(4) 0.0209(2) Uani 1 1 d . . .
O1 O 0.85200(15) 0.16099(14) 0.82517(12) 0.0345(7) Uani 1 1 d . . .
O2 O 0.95460(13) 0.23980(13) 0.85851(11) 0.0271(6) Uani 1 1 d . . .
O3 O 0.81573(13) 0.18054(13) 0.96423(11) 0.0268(6) Uani 1 1 d . . .
O4 O 0.94413(13) 0.23149(12) 0.99792(11) 0.0269(6) Uani 1 1 d . . .
O5 O 1.29454(14) 0.56388(13) 0.66505(12) 0.0318(7) Uani 1 1 d . . .
O6 O 1.21147(17) 0.47267(15) 0.49913(13) 0.0439(8) Uani 1 1 d . . .
O7 O 1.17085(14) 0.50968(14) 0.62627(12) 0.0330(7) Uani 1 1 d . . .
O8 O 1.32225(16) 0.55790(15) 0.53042(12) 0.0391(7) Uani 1 1 d . . .
O9 O 0.46908(14) 1.17286(14) 0.85431(12) 0.0347(7) Uani 1 1 d . . .
O10 O 0.50460(13) 1.14457(13) 0.71824(11) 0.0261(6) Uani 1 1 d . . .
O11 O 0.38610(14) 1.09950(13) 0.67551(12) 0.0309(6) Uani 1 1 d . . .
O12 O 0.35580(14) 1.09307(13) 0.82219(11) 0.0305(6) Uani 1 1 d . . .
C1 C 1.1992(2) 0.8008(3) 0.48685(19) 0.0446(12) Uani 1 1 d . . .
H1A H 1.2053 0.7899 0.4474 0.067 Uiso 1 1 calc . . .
H1B H 1.2196 0.7619 0.5118 0.067 Uiso 1 1 calc . . .
H1C H 1.2223 0.8415 0.4857 0.067 Uiso 1 1 calc . . .
C2 C 1.1236(2) 0.8145(2) 0.51077(18) 0.0351(10) Uani 1 1 d . . .
C3 C 1.0854(2) 0.8774(2) 0.49218(16) 0.0331(10) Uani 1 1 d . . .
H3 H 1.1089 0.9131 0.4673 0.040 Uiso 1 1 calc . . .
C4 C 1.0129(2) 0.8873(2) 0.51025(16) 0.0278(9) Uani 1 1 d . . .
H4 H 0.9882 0.9289 0.4956 0.033 Uiso 1 1 calc . . .
C5 C 0.9764(2) 0.8377(2) 0.54907(16) 0.0293(9) Uani 1 1 d . . .
C6 C 1.0155(2) 0.7761(2) 0.57093(18) 0.0323(9) Uani 1 1 d . . .
H6 H 0.9926 0.7429 0.5996 0.039 Uiso 1 1 calc . . .
C7 C 1.0866(2) 0.7640(2) 0.55101(18) 0.0339(10) Uani 1 1 d . . .
H7 H 1.1108 0.7215 0.5644 0.041 Uiso 1 1 calc . . .
C8 C 0.8984(2) 0.8487(2) 0.56901(17) 0.0364(10) Uani 1 1 d . . .
H8 H 0.8854 0.8135 0.6039 0.044 Uiso 1 1 calc . . .
C9 C 0.8724(2) 0.9192(3) 0.5863(2) 0.0473(12) Uani 1 1 d . . .
H9A H 0.8970 0.9272 0.6158 0.071 Uiso 1 1 calc . . .
H9B H 0.8226 0.9212 0.6021 0.071 Uiso 1 1 calc . . .
H9C H 0.8809 0.9546 0.5519 0.071 Uiso 1 1 calc . . .
C10 C 0.8637(2) 0.8356(3) 0.5206(2) 0.0544(14) Uani 1 1 d . . .
H10A H 0.8722 0.8718 0.4869 0.082 Uiso 1 1 calc . . .
H10B H 0.8138 0.8354 0.5348 0.082 Uiso 1 1 calc . . .
H10C H 0.8831 0.7910 0.5090 0.082 Uiso 1 1 calc . . .
C11 C 1.1555(2) 0.8756(2) 0.70181(16) 0.0265(8) Uani 1 1 d . . .
C12 C 1.1308(3) 0.9414(3) 0.7110(2) 0.0648(18) Uani 1 1 d . . .
H12 H 1.1156 0.9733 0.6802 0.078 Uiso 1 1 calc . . .
C13 C 1.1275(3) 0.9627(3) 0.7641(2) 0.0695(19) Uani 1 1 d . . .
H13 H 1.1108 1.0087 0.7691 0.083 Uiso 1 1 calc . . .
C14 C 1.1486(2) 0.9173(3) 0.80941(18) 0.0430(11) Uani 1 1 d . . .
H14 H 1.1461 0.9312 0.8460 0.052 Uiso 1 1 calc . . .
C15 C 1.1731(3) 0.8519(3) 0.80105(19) 0.0513(13) Uani 1 1 d . . .
H15 H 1.1879 0.8202 0.8322 0.062 Uiso 1 1 calc . . .
C16 C 1.1767(3) 0.8307(2) 0.74775(19) 0.0451(12) Uani 1 1 d . . .
H16 H 1.1941 0.7848 0.7429 0.054 Uiso 1 1 calc . . .
C17 C 1.23076(19) 0.90899(19) 0.58819(16) 0.0261(8) Uani 1 1 d . . .
C18 C 1.2191(2) 0.9554(2) 0.53896(16) 0.0288(9) Uani 1 1 d . . .
H18 H 1.1773 0.9568 0.5249 0.035 Uiso 1 1 calc . . .
C19 C 1.2675(2) 0.9995(2) 0.51026(18) 0.0372(10) Uani 1 1 d . . .
H19 H 1.2586 1.0312 0.4770 0.045 Uiso 1 1 calc . . .
C20 C 1.3285(2) 0.9976(2) 0.5299(2) 0.0410(11) Uani 1 1 d . . .
H20 H 1.3624 1.0269 0.5096 0.049 Uiso 1 1 calc . . .
C21 C 1.3403(2) 0.9525(2) 0.5796(2) 0.0414(11) Uani 1 1 d . . .
H21 H 1.3821 0.9515 0.5933 0.050 Uiso 1 1 calc . . .
C22 C 1.2915(2) 0.9090(2) 0.60917(18) 0.0332(10) Uani 1 1 d . . .
H22 H 1.2994 0.8791 0.6437 0.040 Uiso 1 1 calc . . .
C23 C 1.20621(19) 0.76654(18) 0.63531(15) 0.0237(8) Uani 1 1 d . . .
C24 C 1.2733(2) 0.74761(19) 0.60738(16) 0.0268(8) Uani 1 1 d . . .
H24 H 1.2997 0.7819 0.5834 0.032 Uiso 1 1 calc . . .
C25 C 1.30284(19) 0.67900(19) 0.61377(17) 0.0263(8) Uani 1 1 d . . .
C26 C 1.2642(2) 0.63037(19) 0.65195(16) 0.0269(9) Uani 1 1 d . . .
C27 C 1.1952(2) 0.64758(18) 0.67811(15) 0.0246(8) Uani 1 1 d . . .
C28 C 1.1672(2) 0.71553(19) 0.66877(16) 0.0267(8) Uani 1 1 d . . .
H28 H 1.1203 0.7275 0.6856 0.032 Uiso 1 1 calc . . .
C29 C 1.1516(2) 0.5943(2) 0.71538(17) 0.0322(9) Uani 1 1 d . . .
H29A H 1.1315 0.6093 0.7534 0.039 Uiso 1 1 calc . . .
H29B H 1.1813 0.5507 0.7228 0.039 Uiso 1 1 calc . . .
C30 C 1.0931(2) 0.58196(19) 0.68661(16) 0.0267(8) Uani 1 1 d . . .
C31 C 1.0262(2) 0.6132(2) 0.70273(18) 0.0385(11) Uani 1 1 d . . .
H31 H 1.0169 0.6410 0.7325 0.046 Uiso 1 1 calc . . .
C32 C 0.9731(2) 0.6040(2) 0.6756(2) 0.0427(12) Uani 1 1 d . . .
H32 H 0.9273 0.6242 0.6877 0.051 Uiso 1 1 calc . . .
C33 C 0.9872(2) 0.5653(2) 0.63105(19) 0.0395(11) Uani 1 1 d . . .
H33 H 0.9508 0.5598 0.6123 0.047 Uiso 1 1 calc . . .
C34 C 1.0533(2) 0.5343(2) 0.61295(16) 0.0311(9) Uani 1 1 d . . .
C35 C 1.1056(2) 0.54133(19) 0.64278(16) 0.0274(9) Uani 1 1 d . . .
C36 C 1.0706(2) 0.4981(2) 0.56025(18) 0.0363(10) Uani 1 1 d . A .
H36A H 1.1025 0.4561 0.5679 0.044 Uiso 1 1 calc . . .
H36B H 1.0278 0.4845 0.5522 0.044 Uiso 1 1 calc . . .
C37 C 1.1042(2) 0.5454(2) 0.50823(17) 0.0358(10) Uani 1 1 d . . .
C38 C 1.0649(2) 0.6047(2) 0.48650(18) 0.0410(11) Uani 1 1 d . A .
H38 H 1.0173 0.6125 0.5032 0.049 Uiso 1 1 calc . . .
C39 C 1.0941(3) 0.6527(2) 0.44092(18) 0.0391(11) Uani 1 1 d . . .
C40 C 1.1648(3) 0.6431(2) 0.42021(17) 0.0400(11) Uani 1 1 d . A .
H40 H 1.1860 0.6770 0.3912 0.048 Uiso 1 1 calc . . .
C41 C 1.2058(2) 0.5843(2) 0.44126(17) 0.0385(11) Uani 1 1 d . . .
C42 C 1.1737(2) 0.5345(2) 0.48197(17) 0.0371(10) Uani 1 1 d . A .
C43 C 1.2836(2) 0.5771(2) 0.41849(18) 0.0429(11) Uani 1 1 d . A .
H43A H 1.3034 0.5302 0.4326 0.051 Uiso 1 1 calc . . .
H43B H 1.2923 0.5835 0.3754 0.051 Uiso 1 1 calc . . .
C44 C 1.3196(2) 0.6287(2) 0.43789(17) 0.0336(10) Uani 1 1 d . . .
C45 C 1.3344(2) 0.6902(2) 0.40088(18) 0.0413(11) Uani 1 1 d . A .
H45 H 1.3240 0.6982 0.3628 0.050 Uiso 1 1 calc . . .
C46 C 1.3640(2) 0.7392(2) 0.41909(19) 0.0416(11) Uani 1 1 d . . .
H46 H 1.3748 0.7802 0.3935 0.050 Uiso 1 1 calc . . .
C47 C 1.3780(2) 0.7281(2) 0.4751(2) 0.0390(10) Uani 1 1 d . A .
H47 H 1.3976 0.7624 0.4876 0.047 Uiso 1 1 calc . . .
C48 C 1.3639(2) 0.6679(2) 0.51341(17) 0.0293(9) Uani 1 1 d . . .
C49 C 1.3360(2) 0.6187(2) 0.49322(17) 0.0318(9) Uani 1 1 d . A .
C50 C 1.3715(2) 0.6596(2) 0.57671(18) 0.0333(10) Uani 1 1 d . A .
H50A H 1.3883 0.6114 0.5902 0.040 Uiso 1 1 calc . . .
H50B H 1.4060 0.6892 0.5804 0.040 Uiso 1 1 calc . . .
C51 C 1.0483(3) 0.7117(2) 0.41528(17) 0.0406(11) Uani 1 1 d . A .
C52 C 1.0695(3) 0.7763(2) 0.39563(19) 0.0455(12) Uani 1 1 d . . .
H52 H 1.1145 0.7847 0.3987 0.055 Uiso 1 1 calc . . .
C53 C 1.0260(3) 0.8288(2) 0.3716(2) 0.0498(13) Uani 1 1 d . A .
H53 H 1.0412 0.8731 0.3595 0.060 Uiso 1 1 calc . . .
C54 C 0.9612(3) 0.8187(2) 0.36463(19) 0.0481(13) Uani 1 1 d . . .
C55 C 0.9397(3) 0.7540(3) 0.3843(2) 0.0455(12) Uani 1 1 d . A .
H55 H 0.8949 0.7458 0.3805 0.055 Uiso 1 1 calc . . .
C56 C 0.9824(3) 0.7012(2) 0.40933(18) 0.0410(11) Uani 1 1 d . . .
H56 H 0.9665 0.6572 0.4226 0.049 Uiso 1 1 calc . . .
C57 C 0.9144(3) 0.8764(3) 0.3362(2) 0.0690(17) Uani 1 1 d . A .
H57A H 0.8964 0.9095 0.3630 0.103 Uiso 1 1 calc . . .
H57B H 0.8757 0.8574 0.3270 0.103 Uiso 1 1 calc . . .
H57C H 0.9410 0.8995 0.3003 0.103 Uiso 1 1 calc . . .
C58 C 0.5039(2) 0.8670(3) 0.8384(2) 0.0564(15) Uani 1 1 d . . .
H58A H 0.4997 0.8825 0.8759 0.085 Uiso 1 1 calc . . .
H58B H 0.4823 0.8243 0.8443 0.085 Uiso 1 1 calc . . .
H58C H 0.4806 0.9022 0.8124 0.085 Uiso 1 1 calc . . .
C59 C 0.6137(2) 0.9060(2) 0.77100(19) 0.0385(11) Uani 1 1 d . . .
H59 H 0.5882 0.9483 0.7589 0.046 Uiso 1 1 calc . . .
C60 C 0.5797(2) 0.8545(2) 0.81141(19) 0.0403(11) Uani 1 1 d . . .
C61 C 0.6191(2) 0.7920(2) 0.82959(17) 0.0342(10) Uani 1 1 d . . .
H61 H 0.5971 0.7563 0.8559 0.041 Uiso 1 1 calc . . .
C62 C 0.6913(2) 0.7836(2) 0.80825(16) 0.0275(9) Uani 1 1 d . . .
H62 H 0.7172 0.7420 0.8214 0.033 Uiso 1 1 calc . . .
C63 C 0.7261(2) 0.8335(2) 0.76878(16) 0.0287(9) Uani 1 1 d . . .
C64 C 0.6851(2) 0.8952(2) 0.74860(18) 0.0316(9) Uani 1 1 d . . .
H64 H 0.7066 0.9291 0.7197 0.038 Uiso 1 1 calc . . .
C65 C 0.8037(2) 0.8232(2) 0.74636(17) 0.0317(9) Uani 1 1 d . . .
H65 H 0.8159 0.8604 0.7129 0.038 Uiso 1 1 calc . . .
C66 C 0.8405(2) 0.8312(3) 0.79512(19) 0.0431(11) Uani 1 1 d . . .
H66A H 0.8241 0.8756 0.8080 0.065 Uiso 1 1 calc . . .
H66B H 0.8906 0.8287 0.7806 0.065 Uiso 1 1 calc . . .
H66C H 0.8304 0.7943 0.8280 0.065 Uiso 1 1 calc . . .
C67 C 0.8276(2) 0.7544(2) 0.72529(19) 0.0402(11) Uani 1 1 d . . .
H67A H 0.8167 0.7172 0.7577 0.060 Uiso 1 1 calc . . .
H67B H 0.8777 0.7510 0.7108 0.060 Uiso 1 1 calc . . .
H67C H 0.8036 0.7508 0.6939 0.060 Uiso 1 1 calc . . .
C68 C 0.5435(2) 0.7976(2) 0.61964(16) 0.0275(9) Uani 1 1 d . . .
C69 C 0.5815(3) 0.7391(2) 0.60320(19) 0.0437(12) Uani 1 1 d . . .
H69 H 0.6068 0.7095 0.6295 0.052 Uiso 1 1 calc . . .
C70 C 0.5833(3) 0.7226(3) 0.5482(2) 0.0544(14) Uani 1 1 d . . .
H70 H 0.6097 0.6818 0.5374 0.065 Uiso 1 1 calc . . .
C71 C 0.5475(3) 0.7645(3) 0.50983(18) 0.0461(12) Uani 1 1 d . . .
H71 H 0.5483 0.7528 0.4727 0.055 Uiso 1 1 calc . . .
C72 C 0.5106(3) 0.8236(3) 0.5254(2) 0.0585(15) Uani 1 1 d . . .
H72 H 0.4860 0.8531 0.4986 0.070 Uiso 1 1 calc . . .
C73 C 0.5087(3) 0.8407(2) 0.5797(2) 0.0523(14) Uani 1 1 d . . .
H73 H 0.4834 0.8823 0.5897 0.063 Uiso 1 1 calc . . .
C74 C 0.4703(2) 0.75907(18) 0.73279(16) 0.0259(8) Uani 1 1 d . . .
C75 C 0.4775(2) 0.7174(2) 0.78548(17) 0.0311(9) Uani 1 1 d . . .
H75 H 0.5185 0.7161 0.8006 0.037 Uiso 1 1 calc . . .
C76 C 0.4259(2) 0.6781(2) 0.81597(18) 0.0383(11) Uani 1 1 d . . .
H76 H 0.4319 0.6497 0.8516 0.046 Uiso 1 1 calc . . .
C77 C 0.3652(2) 0.6799(2) 0.79506(19) 0.0384(10) Uani 1 1 d . . .
H77 H 0.3291 0.6539 0.8167 0.046 Uiso 1 1 calc . . .
C78 C 0.3581(2) 0.7199(2) 0.7422(2) 0.0389(11) Uani 1 1 d . . .
H78 H 0.3174 0.7203 0.7269 0.047 Uiso 1 1 calc . . .
C79 C 0.4093(2) 0.7593(2) 0.71166(17) 0.0321(9) Uani 1 1 d . . .
H79 H 0.4033 0.7870 0.6757 0.038 Uiso 1 1 calc . . .
C80 C 0.48823(19) 0.90154(18) 0.69138(16) 0.0234(8) Uani 1 1 d . . .
C81 C 0.4220(2) 0.91510(19) 0.72309(16) 0.0257(8) Uani 1 1 d . . .
H81 H 0.3991 0.8783 0.7469 0.031 Uiso 1 1 calc . . .
C82 C 0.3886(2) 0.98146(19) 0.72075(16) 0.0257(8) Uani 1 1 d . . .
C83 C 0.4214(2) 1.03407(19) 0.68329(16) 0.0271(9) Uani 1 1 d . . .
C84 C 0.4892(2) 1.02273(19) 0.65312(16) 0.0256(8) Uani 1 1 d . . .
C85 C 0.5218(2) 0.9560(2) 0.65799(16) 0.0263(8) Uani 1 1 d . . .
H85 H 0.5680 0.9476 0.6380 0.032 Uiso 1 1 calc . . .
C86 C 0.3195(2) 0.9947(2) 0.76148(17) 0.0314(9) Uani 1 1 d . M .
H86A H 0.2858 0.9655 0.7556 0.038 Uiso 1 1 calc . . .
H86B H 0.3006 1.0432 0.7528 0.038 Uiso 1 1 calc . . .
C87 C 0.33044(19) 0.9783(2) 0.82452(17) 0.0286(9) Uani 1 1 d . . .
C88 C 0.3259(2) 0.9115(2) 0.85542(18) 0.0324(9) Uani 1 1 d . M .
H88 H 0.3097 0.8782 0.8389 0.039 Uiso 1 1 calc . . .
C89 C 0.3445(2) 0.8936(2) 0.90930(18) 0.0346(10) Uani 1 1 d . . .
H89 H 0.3404 0.8484 0.9299 0.042 Uiso 1 1 calc . . .
C90 C 0.3692(2) 0.9413(2) 0.93343(17) 0.0337(10) Uani 1 1 d . M .
H90 H 0.3827 0.9281 0.9703 0.040 Uiso 1 1 calc . . .
C91 C 0.3747(2) 1.0081(2) 0.90472(16) 0.0278(9) Uani 1 1 d . . .
C92 C 0.35291(19) 1.02623(19) 0.85118(16) 0.0253(8) Uani 1 1 d . M .
C93 C 0.4085(2) 1.0575(2) 0.92951(17) 0.0333(10) Uani 1 1 d . M .
H93A H 0.3853 1.1045 0.9212 0.040 Uiso 1 1 calc . . .
H93B H 0.4027 1.0444 0.9723 0.040 Uiso 1 1 calc . . .
C94 C 0.4849(2) 1.0567(2) 0.90329(16) 0.0277(9) Uani 1 1 d . . .
C95 C 0.5309(2) 0.99963(19) 0.91847(16) 0.0269(8) Uani 1 1 d . M .
H95 H 0.5142 0.9629 0.9471 0.032 Uiso 1 1 calc . . .
C96 C 0.6008(2) 0.99556(19) 0.89237(15) 0.0251(8) Uani 1 1 d . . .
C97 C 0.62264(19) 1.04681(19) 0.84775(16) 0.0262(8) Uani 1 1 d . M .
H97 H 0.6689 1.0422 0.8269 0.031 Uiso 1 1 calc . . .
C98 C 0.5788(2) 1.1054(2) 0.83231(17) 0.0283(9) Uani 1 1 d . . .
C99 C 0.5109(2) 1.1107(2) 0.86330(17) 0.0282(9) Uani 1 1 d . M .
C100 C 0.6061(2) 1.1601(2) 0.78202(17) 0.0305(9) Uani 1 1 d . M .
H10D H 0.5703 1.1997 0.7786 0.037 Uiso 1 1 calc . . .
H10E H 0.6475 1.1764 0.7902 0.037 Uiso 1 1 calc . . .
C101 C 0.6248(2) 1.1314(2) 0.72532(17) 0.0285(9) Uani 1 1 d . . .
C102 C 0.6922(2) 1.1091(2) 0.7025(2) 0.0390(11) Uani 1 1 d . M .
H102 H 0.7285 1.1152 0.7212 0.047 Uiso 1 1 calc . . .
C103 C 0.7082(2) 1.0782(3) 0.6532(2) 0.0433(12) Uani 1 1 d . . .
H103 H 0.7550 1.0636 0.6380 0.052 Uiso 1 1 calc . . .
C104 C 0.6558(2) 1.0686(2) 0.62603(18) 0.0395(11) Uani 1 1 d . M .
H104 H 0.6669 1.0461 0.5928 0.047 Uiso 1 1 calc . . .
C105 C 0.5874(2) 1.09140(19) 0.64651(16) 0.0281(9) Uani 1 1 d . . .
C106 C 0.57257(19) 1.12263(18) 0.69613(16) 0.0239(8) Uani 1 1 d . M .
C107 C 0.5294(2) 1.08028(19) 0.61782(16) 0.0303(9) Uani 1 1 d . M .
H10F H 0.5490 1.0691 0.5784 0.036 Uiso 1 1 calc . . .
H10G H 0.4977 1.1231 0.6136 0.036 Uiso 1 1 calc . . .
C108 C 0.6513(2) 0.9380(2) 0.91301(16) 0.0275(9) Uani 1 1 d . M .
C109 C 0.6324(2) 0.8735(2) 0.93709(17) 0.0324(9) Uani 1 1 d . . .
H109 H 0.5860 0.8644 0.9401 0.039 Uiso 1 1 calc . . .
C110 C 0.6804(2) 0.8218(2) 0.95704(17) 0.0360(10) Uani 1 1 d . M .
H110 H 0.6662 0.7776 0.9730 0.043 Uiso 1 1 calc . . .
C111 C 0.7484(2) 0.8331(2) 0.95425(18) 0.0365(10) Uani 1 1 d . . .
C112 C 0.7668(2) 0.8977(2) 0.9304(2) 0.0411(11) Uani 1 1 d . M .
H112 H 0.8133 0.9068 0.9274 0.049 Uiso 1 1 calc . . .
C113 C 0.7191(2) 0.9499(2) 0.91047(18) 0.0353(10) Uani 1 1 d . . .
H113 H 0.7331 0.9942 0.8949 0.042 Uiso 1 1 calc . . .
C114 C 0.8009(3) 0.7764(3) 0.9756(2) 0.0550(14) Uani 1 1 d . M .
H11A H 0.7781 0.7472 1.0099 0.083 Uiso 1 1 calc . . .
H11B H 0.8381 0.7966 0.9858 0.083 Uiso 1 1 calc . . .
H11C H 0.8203 0.7488 0.9447 0.083 Uiso 1 1 calc . . .
C115 C 0.8526(2) 0.4817(3) 0.81537(18) 0.0411(11) Uani 1 1 d . . .
H11D H 0.8582 0.4589 0.7812 0.062 Uiso 1 1 calc . . .
H11E H 0.8789 0.4538 0.8436 0.062 Uiso 1 1 calc . . .
H11F H 0.8699 0.5268 0.8034 0.062 Uiso 1 1 calc . . .
C116 C 0.7775(2) 0.4903(2) 0.84273(17) 0.0302(9) Uani 1 1 d . . .
C117 C 0.7344(2) 0.5499(2) 0.82724(15) 0.0267(8) Uani 1 1 d . . .
H117 H 0.7542 0.5878 0.8022 0.032 Uiso 1 1 calc . . .
C118 C 0.66173(19) 0.55477(19) 0.84821(15) 0.0240(8) Uani 1 1 d . . .
H118 H 0.6335 0.5948 0.8355 0.029 Uiso 1 1 calc . . .
C119 C 0.63139(19) 0.50162(19) 0.88712(15) 0.0246(8) Uani 1 1 d . . .
C120 C 0.6756(2) 0.4421(2) 0.90574(17) 0.0293(9) Uani 1 1 d . . .
H120 H 0.6563 0.4063 0.9338 0.035 Uiso 1 1 calc . . .
C121 C 0.7466(2) 0.4359(2) 0.88331(18) 0.0313(9) Uani 1 1 d . . .
H121 H 0.7746 0.3952 0.8951 0.038 Uiso 1 1 calc . . .
C122 C 0.5538(2) 0.5070(2) 0.91095(17) 0.0316(9) Uani 1 1 d . . .
H122 H 0.5449 0.4697 0.9449 0.038 Uiso 1 1 calc . . .
C123 C 0.5251(2) 0.5746(3) 0.93156(19) 0.0411(11) Uani 1 1 d . . .
H12A H 0.5481 0.5808 0.9628 0.062 Uiso 1 1 calc . . .
H12B H 0.4752 0.5747 0.9462 0.062 Uiso 1 1 calc . . .
H12C H 0.5335 0.6122 0.8990 0.062 Uiso 1 1 calc . . .
C124 C 0.5171(2) 0.4939(3) 0.8635(2) 0.0495(13) Uani 1 1 d . . .
H12D H 0.4669 0.5001 0.8769 0.074 Uiso 1 1 calc . . .
H12E H 0.5312 0.4469 0.8557 0.074 Uiso 1 1 calc . . .
H12F H 0.5300 0.5262 0.8279 0.074 Uiso 1 1 calc . . .
C125 C 0.8046(2) 0.54320(18) 1.04059(15) 0.0241(8) Uani 1 1 d . . .
C126 C 0.8411(2) 0.5029(2) 1.08137(18) 0.0347(10) Uani 1 1 d . . .
H126 H 0.8693 0.4625 1.0718 0.042 Uiso 1 1 calc . . .
C127 C 0.8363(2) 0.5215(2) 1.13552(18) 0.0412(11) Uani 1 1 d . . .
H127 H 0.8610 0.4935 1.1630 0.049 Uiso 1 1 calc . . .
C128 C 0.7964(2) 0.5800(3) 1.14991(18) 0.0416(11) Uani 1 1 d . . .
H128 H 0.7942 0.5933 1.1868 0.050 Uiso 1 1 calc . . .
C129 C 0.7593(2) 0.6196(2) 1.1099(2) 0.0449(12) Uani 1 1 d . . .
H129 H 0.7310 0.6598 1.1198 0.054 Uiso 1 1 calc . . .
C130 C 0.7632(2) 0.6010(2) 1.05565(18) 0.0346(10) Uani 1 1 d . . .
H130 H 0.7371 0.6283 1.0288 0.041 Uiso 1 1 calc . . .
C131 C 0.88412(19) 0.57683(18) 0.92770(16) 0.0239(8) Uani 1 1 d . . .
C132 C 0.8770(2) 0.6193(2) 0.87540(16) 0.0286(9) Uani 1 1 d . . .
H132 H 0.8363 0.6208 0.8599 0.034 Uiso 1 1 calc . . .
C133 C 0.9287(2) 0.6595(2) 0.84587(17) 0.0336(10) Uani 1 1 d . . .
H133 H 0.9233 0.6884 0.8103 0.040 Uiso 1 1 calc . . .
C134 C 0.9882(2) 0.6575(2) 0.86816(19) 0.0371(10) Uani 1 1 d . . .
H134 H 1.0245 0.6837 0.8472 0.044 Uiso 1 1 calc . . .
C135 C 0.9950(2) 0.6171(2) 0.9211(2) 0.0357(10) Uani 1 1 d . . .
H135 H 1.0350 0.6173 0.9371 0.043 Uiso 1 1 calc . . .
C136 C 0.9438(2) 0.5769(2) 0.95049(17) 0.0306(9) Uani 1 1 d . . .
H136 H 0.9491 0.5490 0.9865 0.037 Uiso 1 1 calc . . .
C137 C 0.85846(19) 0.43475(18) 0.97282(15) 0.0221(8) Uani 1 1 d . . .
C138 C 0.81978(18) 0.38532(18) 1.00816(15) 0.0213(8) Uani 1 1 d . . .
H138 H 0.7742 0.3981 1.0275 0.026 Uiso 1 1 calc . . .
C139 C 0.84752(19) 0.31659(18) 1.01559(15) 0.0224(8) Uani 1 1 d . . .
C140 C 0.91461(19) 0.29854(18) 0.98679(16) 0.0228(8) Uani 1 1 d . . .
C141 C 0.95170(18) 0.34677(18) 0.94752(15) 0.0219(8) Uani 1 1 d . . .
C142 C 0.92359(19) 0.41589(18) 0.94211(15) 0.0228(8) Uani 1 1 d . . .
H142 H 0.9495 0.4499 0.9172 0.027 Uiso 1 1 calc . . .
C143 C 0.8023(2) 0.26402(19) 1.05293(15) 0.0257(8) Uani 1 1 d . . .
H14A H 0.7839 0.2782 1.0915 0.031 Uiso 1 1 calc . . .
H14B H 0.8304 0.2192 1.0590 0.031 Uiso 1 1 calc . . .
C144 C 0.74221(19) 0.25645(19) 1.02431(15) 0.0234(8) Uani 1 1 d . . .
C145 C 0.6772(2) 0.2916(2) 1.03997(16) 0.0313(9) Uani 1 1 d . . .
H145 H 0.6697 0.3189 1.0700 0.038 Uiso 1 1 calc . . .
C146 C 0.6233(2) 0.2873(2) 1.01224(18) 0.0336(10) Uani 1 1 d . . .
H146 H 0.5785 0.3093 1.0247 0.040 Uiso 1 1 calc . . .
C147 C 0.6350(2) 0.2508(2) 0.96634(18) 0.0327(10) Uani 1 1 d . . .
H147 H 0.5983 0.2493 0.9466 0.039 Uiso 1 1 calc . . .
C148 C 0.6993(2) 0.21623(19) 0.94840(16) 0.0255(8) Uani 1 1 d . . .
C149 C 0.75229(19) 0.21726(18) 0.97926(15) 0.0227(8) Uani 1 1 d . . .
C150 C 0.7142(2) 0.1824(2) 0.89401(17) 0.0295(9) Uani 1 1 d . . .
H15A H 0.7479 0.1412 0.8991 0.035 Uiso 1 1 calc . . .
H15B H 0.6710 0.1677 0.8878 0.035 Uiso 1 1 calc . . .
C151 C 0.7436(2) 0.2324(2) 0.84146(16) 0.0277(9) Uani 1 1 d . . .
C152 C 0.7020(2) 0.2908(2) 0.82113(16) 0.0286(9) Uani 1 1 d . . .
H152 H 0.6548 0.2974 0.8395 0.034 Uiso 1 1 calc . . .
C153 C 0.7280(2) 0.3391(2) 0.77486(16) 0.0271(9) Uani 1 1 d . . .
C154 C 0.7983(2) 0.3320(2) 0.75238(16) 0.0304(9) Uani 1 1 d . . .
H154 H 0.8174 0.3672 0.7234 0.036 Uiso 1 1 calc . . .
C155 C 0.8418(2) 0.2748(2) 0.77089(16) 0.0290(9) Uani 1 1 d . . .
C156 C 0.8125(2) 0.2234(2) 0.81262(16) 0.0275(9) Uani 1 1 d . . .
C157 C 0.9186(2) 0.2688(2) 0.74502(17) 0.0324(9) Uani 1 1 d . . .
H15C H 0.9246 0.2806 0.7021 0.039 Uiso 1 1 calc . . .
H15D H 0.9384 0.2207 0.7543 0.039 Uiso 1 1 calc . . .
C158 C 0.9587(2) 0.3153(2) 0.76749(16) 0.0285(9) Uani 1 1 d . . .
C159 C 0.9783(2) 0.3754(2) 0.73326(16) 0.0316(9) Uani 1 1 d . . .
H159 H 0.9679 0.3870 0.6952 0.038 Uiso 1 1 calc . . .
C160 C 1.0129(2) 0.4191(2) 0.75371(17) 0.0304(9) Uani 1 1 d . . .
H160 H 1.0265 0.4602 0.7295 0.036 Uiso 1 1 calc . . .
C161 C 1.02769(19) 0.4029(2) 0.80931(17) 0.0278(9) Uani 1 1 d . . .
H161 H 1.0506 0.4335 0.8233 0.033 Uiso 1 1 calc . . .
C162 C 1.00942(18) 0.34229(19) 0.84503(16) 0.0242(8) Uani 1 1 d . . .
C163 C 0.97533(19) 0.29871(19) 0.82287(16) 0.0250(8) Uani 1 1 d . . .
C164 C 1.01945(19) 0.32699(19) 0.90789(17) 0.0272(8) Uani 1 1 d . . .
H16A H 1.0561 0.3533 0.9129 0.033 Uiso 1 1 calc . . .
H16B H 1.0342 0.2776 0.9183 0.033 Uiso 1 1 calc . . .
C165 C 0.6799(2) 0.3957(2) 0.74931(16) 0.0301(9) Uani 1 1 d . . .
C166 C 0.6983(2) 0.4616(2) 0.73002(18) 0.0367(10) Uani 1 1 d . . .
H166 H 0.7426 0.4716 0.7334 0.044 Uiso 1 1 calc . . .
C167 C 0.6537(3) 0.5134(2) 0.70587(18) 0.0396(11) Uani 1 1 d . . .
H167 H 0.6672 0.5584 0.6943 0.048 Uiso 1 1 calc . . .
C168 C 0.5901(2) 0.5002(2) 0.69852(19) 0.0415(11) Uani 1 1 d . . .
C169 C 0.5712(2) 0.4341(3) 0.7164(2) 0.0444(12) Uani 1 1 d . . .
H169 H 0.5277 0.4240 0.7113 0.053 Uiso 1 1 calc . . .
C170 C 0.6161(2) 0.3822(2) 0.74194(18) 0.0345(10) Uani 1 1 d . . .
H170 H 0.6024 0.3372 0.7543 0.041 Uiso 1 1 calc . . .
C171 C 0.5421(3) 0.5569(3) 0.6702(3) 0.0681(17) Uani 1 1 d . . .
H17A H 0.5234 0.5898 0.6971 0.102 Uiso 1 1 calc . . .
H17B H 0.5040 0.5368 0.6612 0.102 Uiso 1 1 calc . . .
H17C H 0.5681 0.5805 0.6343 0.102 Uiso 1 1 calc . . .
C172 C 1.3257(2) 0.5579(2) 0.71654(19) 0.0369(10) Uani 1 1 d . . .
H17D H 1.2907 0.5734 0.7490 0.044 Uiso 1 1 calc . . .
H17E H 1.3641 0.5871 0.7081 0.044 Uiso 1 1 calc . . .
C173 C 1.3526(2) 0.4843(2) 0.7334(2) 0.0418(11) Uani 1 1 d . . .
H17F H 1.3890 0.4695 0.7015 0.050 Uiso 1 1 calc . . .
H17G H 1.3146 0.4548 0.7400 0.050 Uiso 1 1 calc . . .
C174 C 1.3826(3) 0.4766(3) 0.7890(2) 0.0525(13) Uani 1 1 d . . .
H17H H 1.4219 0.5038 0.7816 0.079 Uiso 1 1 calc . . .
H17I H 1.3982 0.4282 0.8009 0.079 Uiso 1 1 calc . . .
H17J H 1.3469 0.4928 0.8201 0.079 Uiso 1 1 calc . . .
C175 C 1.1900(2) 0.4481(2) 0.6647(2) 0.0480(12) Uani 1 1 d . . .
H17K H 1.1678 0.4535 0.7052 0.058 Uiso 1 1 calc . . .
H17L H 1.2408 0.4433 0.6626 0.058 Uiso 1 1 calc . . .
C176 C 1.1706(3) 0.3845(3) 0.6517(2) 0.0532(13) Uani 1 1 d . . .
H17M H 1.1950 0.3766 0.6123 0.064 Uiso 1 1 calc . . .
H17N H 1.1202 0.3892 0.6522 0.064 Uiso 1 1 calc . . .
C177 C 1.1898(3) 0.3230(3) 0.6972(3) 0.0709(18) Uani 1 1 d . . .
H17O H 1.2403 0.3133 0.6919 0.106 Uiso 1 1 calc . . .
H17P H 1.1698 0.2826 0.6921 0.106 Uiso 1 1 calc . . .
H17Q H 1.1714 0.3338 0.7364 0.106 Uiso 1 1 calc . . .
C178 C 1.3828(4) 0.5082(3) 0.5208(3) 0.100(3) Uani 1 1 d D . .
H17R H 1.4242 0.5280 0.5251 0.120 Uiso 1 1 calc . . .
H17S H 1.3902 0.4980 0.4806 0.120 Uiso 1 1 calc . . .
C179 C 1.3738(4) 0.4415(3) 0.5642(3) 0.169(5) Uani 1 1 d D . .
H17T H 1.3365 0.4179 0.5569 0.203 Uiso 1 1 calc . . .
H17U H 1.3616 0.4515 0.6047 0.203 Uiso 1 1 calc . . .
C180 C 1.4436(3) 0.3965(3) 0.5552(3) 0.093(2) Uani 1 1 d D . .
H18A H 1.4640 0.4019 0.5136 0.140 Uiso 1 1 calc . . .
H18B H 1.4361 0.3484 0.5695 0.140 Uiso 1 1 calc . . .
H18C H 1.4751 0.4106 0.5766 0.140 Uiso 1 1 calc . . .
C181 C 1.2333(6) 0.4241(7) 0.4563(6) 0.083(2) Uiso 0.50 1 d PD A 1
H18D H 1.2736 0.3924 0.4662 0.099 Uiso 0.50 1 calc P B 1
H18E H 1.2470 0.4498 0.4167 0.099 Uiso 0.50 1 calc P C 1
C182 C 1.1725(5) 0.3831(6) 0.4576(5) 0.083(2) Uiso 0.50 1 d PD A 1
H18F H 1.1308 0.4143 0.4503 0.099 Uiso 0.50 1 calc P D 1
H18G H 1.1613 0.3535 0.4957 0.099 Uiso 0.50 1 calc P E 1
C198 C 1.1934(7) 0.4181(8) 0.4778(5) 0.083(2) Uiso 0.50 1 d PD A 2
H19A H 1.1426 0.4248 0.4801 0.099 Uiso 0.50 1 calc P F 2
H19B H 1.2036 0.3758 0.5050 0.099 Uiso 0.50 1 calc P G 2
C199 C 1.2266(6) 0.4046(5) 0.4159(5) 0.083(2) Uiso 0.50 1 d PD A 2
H19C H 1.2777 0.3974 0.4113 0.099 Uiso 0.50 1 calc P H 2
H19D H 1.2138 0.4437 0.3866 0.099 Uiso 0.50 1 calc P I 2
C183 C 1.1979(4) 0.3393(4) 0.4085(4) 0.117(3) Uiso 1 1 d D . .
H18H H 1.1616 0.3115 0.4070 0.176 Uiso 1 1 calc . J 1
H18I H 1.2395 0.3092 0.4163 0.176 Uiso 1 1 calc . K 1
H18J H 1.2089 0.3695 0.3712 0.176 Uiso 1 1 calc . L 1
C184 C 0.3474(2) 1.1088(2) 0.62917(18) 0.0338(9) Uiso 1 1 d . . .
H18K H 0.3126 1.0754 0.6382 0.041 Uiso 1 1 calc . . .
H18L H 0.3789 1.1009 0.5923 0.041 Uiso 1 1 calc . . .
C185 C 0.3118(2) 1.1803(3) 0.6225(2) 0.0475(12) Uiso 1 1 d . . .
H18M H 0.3466 1.2135 0.6147 0.057 Uiso 1 1 calc . . .
H18N H 0.2796 1.1877 0.6592 0.057 Uiso 1 1 calc . . .
C186 C 0.2714(3) 1.1927(3) 0.5726(2) 0.0615(15) Uiso 1 1 d . . .
H18O H 0.2990 1.1719 0.5397 0.092 Uiso 1 1 calc . . .
H18P H 0.2616 1.2422 0.5603 0.092 Uiso 1 1 calc . . .
H18Q H 0.2277 1.1721 0.5857 0.092 Uiso 1 1 calc . . .
C187 C 0.4838(2) 1.2149(2) 0.69731(18) 0.0330(9) Uiso 1 1 d . . .
H18R H 0.4819 1.2208 0.6554 0.040 Uiso 1 1 calc . . .
H18S H 0.5174 1.2446 0.7025 0.040 Uiso 1 1 calc . . .
C188 C 0.4131(2) 1.2342(2) 0.73180(18) 0.0365(10) Uiso 1 1 d . . .
H18T H 0.4141 1.2212 0.7739 0.044 Uiso 1 1 calc . . .
H18U H 0.3790 1.2080 0.7225 0.044 Uiso 1 1 calc . . .
C189 C 0.3900(3) 1.3104(3) 0.7190(2) 0.0605(14) Uiso 1 1 d . . .
H18V H 0.4224 1.3365 0.7298 0.091 Uiso 1 1 calc . . .
H18W H 0.3435 1.3204 0.7415 0.091 Uiso 1 1 calc . . .
H18X H 0.3890 1.3235 0.6773 0.091 Uiso 1 1 calc . . .
C190 C 0.3060(3) 1.1419(4) 0.8490(3) 0.0276(17) Uiso 0.50 1 d PD M 1
H19E H 0.3276 1.1843 0.8469 0.033 Uiso 0.50 1 calc P N 1
H19F H 0.2909 1.1234 0.8905 0.033 Uiso 0.50 1 calc P O 1
C191 C 0.2426(3) 1.1589(4) 0.8189(3) 0.044(2) Uiso 0.50 1 d PD M 1
H19G H 0.2187 1.1176 0.8222 0.052 Uiso 0.50 1 calc P P 1
H19H H 0.2566 1.1776 0.7772 0.052 Uiso 0.50 1 calc P Q 1
C196 C 0.2848(5) 1.1293(4) 0.8206(4) 0.043(2) Uiso 0.50 1 d PD M 2
H19I H 0.2513 1.0952 0.8261 0.051 Uiso 0.50 1 calc P R 2
H19J H 0.2842 1.1581 0.7821 0.051 Uiso 0.50 1 calc P S 2
C197 C 0.2631(4) 1.1747(4) 0.8687(3) 0.048(2) Uiso 0.50 1 d PD M 2
H19K H 0.2980 1.2064 0.8669 0.058 Uiso 0.50 1 calc P T 2
H19L H 0.2548 1.1469 0.9079 0.058 Uiso 0.50 1 calc P U 2
C192 C 0.1955(3) 1.2131(3) 0.8518(3) 0.096(2) Uiso 1 1 d D . .
H19M H 0.1536 1.2267 0.8349 0.143 Uiso 1 1 calc . V 1
H19N H 0.2203 1.2533 0.8483 0.143 Uiso 1 1 calc . W 1
H19O H 0.1827 1.1937 0.8929 0.143 Uiso 1 1 calc . X 1
C193 C 0.4793(2) 1.2154(2) 0.8933(2) 0.0441(11) Uiso 1 1 d D . .
H19P H 0.5277 1.2271 0.8836 0.053 Uiso 1 1 calc . . .
H19Q H 0.4712 1.1905 0.9337 0.053 Uiso 1 1 calc . . .
C194 C 0.4291(2) 1.2813(2) 0.8887(2) 0.0583(14) Uiso 1 1 d D . .
H19R H 0.3808 1.2695 0.8986 0.070 Uiso 1 1 calc . . .
H19S H 0.4370 1.3059 0.8482 0.070 Uiso 1 1 calc . . .
C195 C 0.4399(3) 1.3282(3) 0.9302(2) 0.0651(16) Uiso 1 1 d D . .
H19T H 0.4379 1.3021 0.9695 0.098 Uiso 1 1 calc . . .
H19U H 0.4035 1.3668 0.9309 0.098 Uiso 1 1 calc . . .
H19V H 0.4853 1.3456 0.9167 0.098 Uiso 1 1 calc . . .
C200 C 0.8963(3) 0.0562(3) 0.7874(3) 0.0779(18) Uiso 1 1 d . . .
H20A H 0.8927 0.0297 0.8272 0.094 Uiso 1 1 calc . . .
H20B H 0.9429 0.0724 0.7757 0.094 Uiso 1 1 calc . . .
C201 C 0.8868(3) 0.0102(3) 0.7450(3) 0.0823(19) Uiso 1 1 d . . .
H20C H 0.8396 -0.0034 0.7553 0.124 Uiso 1 1 calc . . .
H20D H 0.9202 -0.0308 0.7475 0.124 Uiso 1 1 calc . . .
H20E H 0.8943 0.0355 0.7053 0.124 Uiso 1 1 calc . . .
C202 C 1.0040(2) 0.1809(2) 0.85023(19) 0.0374(10) Uiso 1 1 d . . .
H20F H 1.0507 0.1913 0.8526 0.045 Uiso 1 1 calc . . .
H20G H 1.0060 0.1685 0.8114 0.045 Uiso 1 1 calc . . .
C203 C 0.9818(2) 0.1221(2) 0.89736(19) 0.0396(10) Uiso 1 1 d . . .
H20H H 0.9842 0.1334 0.9358 0.047 Uiso 1 1 calc . . .
H20I H 0.9331 0.1158 0.8976 0.047 Uiso 1 1 calc . . .
C204 C 1.0269(3) 0.0562(3) 0.8880(2) 0.0608(15) Uiso 1 1 d . . .
H20J H 1.0153 0.0384 0.8558 0.091 Uiso 1 1 calc . . .
H20K H 1.0192 0.0225 0.9236 0.091 Uiso 1 1 calc . . .
H20L H 1.0757 0.0650 0.8787 0.091 Uiso 1 1 calc . . .
C205 C 0.8283(2) 0.1182(2) 1.00368(17) 0.0319(9) Uiso 1 1 d . . .
H20M H 0.8019 0.1235 1.0430 0.038 Uiso 1 1 calc . . .
H20N H 0.8782 0.1108 1.0059 0.038 Uiso 1 1 calc . . .
C206 C 0.8082(2) 0.0558(2) 0.98569(18) 0.0370(10) Uiso 1 1 d . . .
H20O H 0.8347 0.0497 0.9465 0.044 Uiso 1 1 calc . . .
H20P H 0.7583 0.0624 0.9839 0.044 Uiso 1 1 calc . . .
C207 C 0.8234(3) -0.0079(3) 1.0294(2) 0.0524(13) Uiso 1 1 d . . .
H20Q H 0.8736 -0.0187 1.0264 0.079 Uiso 1 1 calc . . .
H20R H 0.8038 -0.0467 1.0209 0.079 Uiso 1 1 calc . . .
H20S H 0.8025 0.0007 1.0689 0.079 Uiso 1 1 calc . . .
C208 C 0.9773(2) 0.2211(2) 1.04813(17) 0.0312(9) Uiso 1 1 d . . .
H20T H 0.9440 0.2359 1.0819 0.037 Uiso 1 1 calc . . .
H20U H 1.0169 0.2489 1.0398 0.037 Uiso 1 1 calc . . .
C209 C 1.0026(2) 0.1459(2) 1.06234(19) 0.0410(11) Uiso 1 1 d . . .
H20V H 1.0392 0.1323 1.0301 0.049 Uiso 1 1 calc . . .
H20W H 0.9638 0.1178 1.0667 0.049 Uiso 1 1 calc . . .
C210 C 1.0311(3) 0.1331(3) 1.1184(2) 0.0514(13) Uiso 1 1 d . . .
H21A H 1.0682 0.1623 1.1145 0.077 Uiso 1 1 calc . . .
H21B H 1.0495 0.0849 1.1263 0.077 Uiso 1 1 calc . . .
H21C H 0.9939 0.1439 1.1507 0.077 Uiso 1 1 calc . . .
C211 C 0.8426(3) 0.1156(3) 0.7872(2) 0.0531(13) Uiso 1 1 d . . .
H21D H 0.8452 0.1409 0.7470 0.064 Uiso 1 1 calc . . .
H21E H 0.7962 0.0992 0.8001 0.064 Uiso 1 1 calc . . .

loop_
_atom_site_aniso_label
_atom_site_aniso_U_11
_atom_site_aniso_U_22
_atom_site_aniso_U_33
_atom_site_aniso_U_23
_atom_site_aniso_U_13
_atom_site_aniso_U_12
Ru1 0.02769(18) 0.02403(16) 0.02112(15) -0.00792(12) -0.00617(13) 0.00527(13)
Ru2 0.02920(18) 0.02462(16) 0.02282(16) -0.01089(13) -0.00840(13) 0.00789(13)
Ru3 0.02381(17) 0.02040(15) 0.01955(15) -0.00851(12) -0.00612(12) 0.00607(12)
Cl1 0.0366(6) 0.0482(6) 0.0262(5) -0.0099(5) 0.0015(4) -0.0019(5)
Cl2 0.0460(6) 0.0267(5) 0.0362(6) -0.0118(4) -0.0153(5) 0.0102(4)
Cl3 0.0390(6) 0.0465(6) 0.0261(5) -0.0105(5) -0.0027(4) -0.0043(5)
Cl4 0.0445(6) 0.0259(5) 0.0339(5) -0.0117(4) -0.0119(5) 0.0091(4)
Cl5 0.0302(5) 0.0355(5) 0.0236(5) -0.0100(4) -0.0023(4) 0.0009(4)
Cl6 0.0413(6) 0.0225(5) 0.0301(5) -0.0097(4) -0.0108(4) 0.0088(4)
P1 0.0285(6) 0.0200(5) 0.0206(5) -0.0060(4) -0.0064(4) 0.0053(4)
P2 0.0304(6) 0.0214(5) 0.0195(5) -0.0069(4) -0.0078(4) 0.0056(4)
P3 0.0254(5) 0.0177(5) 0.0201(5) -0.0065(4) -0.0066(4) 0.0044(4)
O1 0.0391(17) 0.0290(15) 0.0383(16) -0.0137(13) -0.0096(13) 0.0010(13)
O2 0.0295(15) 0.0229(14) 0.0281(14) -0.0101(11) 0.0010(11) -0.0014(11)
O3 0.0263(15) 0.0287(14) 0.0244(13) -0.0091(11) 0.0000(11) -0.0004(12)
O4 0.0341(16) 0.0186(13) 0.0298(14) -0.0069(11) -0.0145(12) 0.0080(11)
O5 0.0428(17) 0.0195(13) 0.0362(16) -0.0098(12) -0.0183(13) 0.0101(12)
O6 0.059(2) 0.0323(17) 0.0414(18) -0.0205(14) 0.0053(15) -0.0090(15)
O7 0.0325(17) 0.0349(16) 0.0313(15) -0.0128(13) 0.0009(12) -0.0027(13)
O8 0.055(2) 0.0295(16) 0.0308(16) -0.0098(13) 0.0012(14) -0.0063(14)
O9 0.0389(17) 0.0293(15) 0.0414(17) -0.0157(13) -0.0178(14) 0.0070(13)
O10 0.0272(15) 0.0221(14) 0.0278(14) -0.0046(11) -0.0038(11) 0.0009(11)
O11 0.0416(17) 0.0198(14) 0.0349(16) -0.0106(12) -0.0187(13) 0.0107(12)
O12 0.0358(16) 0.0239(14) 0.0296(15) -0.0067(12) -0.0028(12) 0.0035(12)
C1 0.033(3) 0.071(3) 0.035(2) -0.034(2) -0.0033(19) 0.007(2)
C2 0.039(3) 0.042(3) 0.030(2) -0.0225(19) -0.0087(19) 0.004(2)
C3 0.038(3) 0.041(2) 0.0212(19) -0.0057(18) -0.0067(17) -0.0026(19)
C4 0.033(2) 0.034(2) 0.0184(18) -0.0081(16) -0.0104(16) 0.0024(17)
C5 0.035(2) 0.032(2) 0.0228(19) -0.0071(17) -0.0086(17) -0.0009(18)
C6 0.038(3) 0.028(2) 0.032(2) -0.0063(18) -0.0104(19) 0.0001(18)
C7 0.041(3) 0.028(2) 0.039(2) -0.0205(19) -0.018(2) 0.0095(18)
C8 0.035(3) 0.047(3) 0.025(2) -0.0030(19) -0.0033(18) -0.003(2)
C9 0.042(3) 0.057(3) 0.044(3) -0.021(2) -0.008(2) 0.007(2)
C10 0.036(3) 0.081(4) 0.056(3) -0.038(3) -0.012(2) -0.002(3)
C11 0.030(2) 0.029(2) 0.0227(19) -0.0106(16) -0.0087(16) 0.0060(16)
C12 0.109(5) 0.049(3) 0.042(3) -0.030(2) -0.042(3) 0.046(3)
C13 0.101(5) 0.067(4) 0.046(3) -0.038(3) -0.039(3) 0.045(3)
C14 0.046(3) 0.059(3) 0.028(2) -0.021(2) -0.009(2) -0.001(2)
C15 0.084(4) 0.051(3) 0.022(2) -0.001(2) -0.022(2) -0.004(3)
C16 0.076(4) 0.033(2) 0.028(2) -0.0049(19) -0.023(2) 0.006(2)
C17 0.029(2) 0.0237(19) 0.027(2) -0.0114(16) -0.0036(16) 0.0022(16)
C18 0.034(2) 0.026(2) 0.025(2) -0.0081(16) -0.0042(17) 0.0035(17)
C19 0.049(3) 0.032(2) 0.029(2) -0.0076(18) -0.004(2) -0.001(2)
C20 0.042(3) 0.038(3) 0.042(3) -0.015(2) 0.005(2) -0.012(2)
C21 0.035(3) 0.041(3) 0.053(3) -0.018(2) -0.010(2) -0.004(2)
C22 0.037(3) 0.028(2) 0.038(2) -0.0131(18) -0.0129(19) 0.0053(18)
C23 0.031(2) 0.0204(18) 0.0206(18) -0.0075(15) -0.0083(16) 0.0068(15)
C24 0.031(2) 0.023(2) 0.028(2) -0.0104(16) -0.0066(17) 0.0028(16)
C25 0.026(2) 0.025(2) 0.030(2) -0.0125(17) -0.0084(16) 0.0062(16)
C26 0.036(2) 0.0200(19) 0.027(2) -0.0117(16) -0.0116(17) 0.0095(16)
C27 0.034(2) 0.0211(19) 0.0200(18) -0.0064(15) -0.0081(16) 0.0020(16)
C28 0.030(2) 0.024(2) 0.027(2) -0.0078(16) -0.0092(17) 0.0024(16)
C29 0.046(3) 0.024(2) 0.026(2) -0.0025(17) -0.0086(19) -0.0010(18)
C30 0.034(2) 0.023(2) 0.0197(18) 0.0012(15) 0.0000(16) -0.0039(16)
C31 0.045(3) 0.036(2) 0.029(2) -0.0068(19) 0.003(2) 0.002(2)
C32 0.031(3) 0.045(3) 0.044(3) -0.001(2) 0.000(2) 0.004(2)
C33 0.036(3) 0.043(3) 0.035(2) 0.005(2) -0.006(2) -0.006(2)
C34 0.041(3) 0.028(2) 0.022(2) 0.0037(17) -0.0026(18) -0.0086(18)
C35 0.032(2) 0.022(2) 0.025(2) -0.0027(16) 0.0013(17) -0.0026(17)
C36 0.046(3) 0.035(2) 0.031(2) -0.0070(19) -0.005(2) -0.015(2)
C37 0.053(3) 0.035(2) 0.024(2) -0.0076(18) -0.007(2) -0.017(2)
C38 0.054(3) 0.047(3) 0.026(2) -0.006(2) -0.008(2) -0.017(2)
C39 0.060(3) 0.037(3) 0.025(2) -0.0077(19) -0.013(2) -0.014(2)
C40 0.059(3) 0.047(3) 0.018(2) -0.0058(19) -0.003(2) -0.023(2)
C41 0.052(3) 0.043(3) 0.024(2) -0.014(2) -0.004(2) -0.013(2)
C42 0.052(3) 0.042(3) 0.022(2) -0.0127(19) -0.0052(19) -0.012(2)
C43 0.055(3) 0.044(3) 0.031(2) -0.019(2) 0.005(2) -0.010(2)
C44 0.033(2) 0.036(2) 0.028(2) -0.0146(18) 0.0099(17) -0.0019(19)
C45 0.051(3) 0.042(3) 0.025(2) -0.004(2) 0.008(2) -0.008(2)
C46 0.045(3) 0.037(3) 0.036(2) -0.007(2) 0.012(2) -0.011(2)
C47 0.032(2) 0.034(2) 0.049(3) -0.014(2) 0.005(2) -0.0074(19)
C48 0.025(2) 0.030(2) 0.032(2) -0.0144(17) 0.0046(17) 0.0017(17)
C49 0.035(2) 0.027(2) 0.029(2) -0.0098(17) 0.0055(18) 0.0005(18)
C50 0.028(2) 0.033(2) 0.042(2) -0.0184(19) -0.0059(18) 0.0042(18)
C51 0.062(3) 0.043(3) 0.019(2) -0.0066(19) -0.005(2) -0.015(2)
C52 0.073(4) 0.044(3) 0.028(2) -0.011(2) -0.015(2) -0.019(3)
C53 0.087(4) 0.034(3) 0.035(3) -0.009(2) -0.015(3) -0.016(3)
C54 0.077(4) 0.039(3) 0.030(2) -0.014(2) -0.010(2) -0.002(3)
C55 0.052(3) 0.045(3) 0.038(3) -0.010(2) -0.003(2) -0.004(2)
C56 0.059(3) 0.037(3) 0.027(2) -0.0097(19) -0.003(2) -0.006(2)
C57 0.104(5) 0.044(3) 0.061(4) -0.008(3) -0.026(3) 0.003(3)
C58 0.039(3) 0.087(4) 0.052(3) -0.053(3) -0.014(2) 0.028(3)
C59 0.045(3) 0.035(2) 0.044(3) -0.030(2) -0.025(2) 0.020(2)
C60 0.040(3) 0.053(3) 0.034(2) -0.032(2) -0.009(2) 0.012(2)
C61 0.031(2) 0.053(3) 0.0210(19) -0.0131(19) -0.0090(17) 0.000(2)
C62 0.030(2) 0.029(2) 0.0219(19) -0.0064(16) -0.0072(16) 0.0068(17)
C63 0.032(2) 0.035(2) 0.0205(19) -0.0090(17) -0.0079(16) 0.0040(18)
C64 0.041(3) 0.024(2) 0.035(2) -0.0083(18) -0.0186(19) -0.0005(18)
C65 0.028(2) 0.041(2) 0.024(2) -0.0062(18) -0.0042(17) 0.0020(18)
C66 0.037(3) 0.058(3) 0.039(3) -0.016(2) -0.009(2) -0.006(2)
C67 0.033(3) 0.051(3) 0.036(2) -0.018(2) -0.0060(19) 0.008(2)
C68 0.032(2) 0.029(2) 0.0231(19) -0.0079(16) -0.0073(16) 0.0019(17)
C69 0.063(3) 0.041(3) 0.032(2) -0.021(2) -0.022(2) 0.019(2)
C70 0.063(3) 0.060(3) 0.045(3) -0.034(3) -0.017(3) 0.019(3)
C71 0.058(3) 0.059(3) 0.024(2) -0.018(2) -0.006(2) -0.005(3)
C72 0.107(5) 0.045(3) 0.029(2) -0.008(2) -0.033(3) 0.010(3)
C73 0.088(4) 0.040(3) 0.033(2) -0.015(2) -0.030(3) 0.020(3)
C74 0.031(2) 0.0176(18) 0.028(2) -0.0103(16) -0.0041(17) 0.0046(15)
C75 0.033(2) 0.034(2) 0.025(2) -0.0056(17) -0.0053(17) 0.0031(18)
C76 0.043(3) 0.042(3) 0.027(2) -0.0025(19) -0.0032(19) -0.001(2)
C77 0.040(3) 0.041(3) 0.035(2) -0.013(2) -0.002(2) -0.008(2)
C78 0.041(3) 0.041(3) 0.041(3) -0.017(2) -0.015(2) -0.002(2)
C79 0.042(3) 0.028(2) 0.031(2) -0.0072(18) -0.0145(19) -0.0021(18)
C80 0.027(2) 0.0218(19) 0.0242(19) -0.0090(15) -0.0104(16) 0.0041(15)
C81 0.029(2) 0.025(2) 0.0249(19) -0.0067(16) -0.0092(16) 0.0028(16)
C82 0.029(2) 0.025(2) 0.027(2) -0.0105(16) -0.0121(16) 0.0056(16)
C83 0.038(2) 0.0206(19) 0.027(2) -0.0128(16) -0.0160(18) 0.0094(16)
C84 0.036(2) 0.0209(19) 0.0238(19) -0.0066(16) -0.0131(17) 0.0006(16)
C85 0.030(2) 0.027(2) 0.0235(19) -0.0087(16) -0.0089(16) 0.0037(16)
C86 0.028(2) 0.037(2) 0.032(2) -0.0149(18) -0.0098(17) 0.0066(18)
C87 0.021(2) 0.032(2) 0.032(2) -0.0090(18) -0.0014(16) 0.0024(16)
C88 0.026(2) 0.029(2) 0.043(2) -0.0127(19) -0.0018(18) -0.0036(17)
C89 0.031(2) 0.029(2) 0.037(2) 0.0023(19) 0.0030(18) -0.0038(18)
C90 0.027(2) 0.045(3) 0.024(2) -0.0015(19) -0.0005(17) 0.0036(19)
C91 0.025(2) 0.033(2) 0.0240(19) -0.0131(17) 0.0017(16) 0.0030(17)
C92 0.024(2) 0.024(2) 0.0246(19) -0.0059(16) 0.0016(15) -0.0009(16)
C93 0.035(2) 0.040(2) 0.026(2) -0.0162(18) -0.0057(18) 0.0036(19)
C94 0.033(2) 0.034(2) 0.0196(18) -0.0167(17) -0.0062(16) 0.0023(18)
C95 0.034(2) 0.025(2) 0.0227(19) -0.0067(16) -0.0043(16) -0.0009(17)
C96 0.033(2) 0.0239(19) 0.0210(18) -0.0114(15) -0.0065(16) 0.0005(16)
C97 0.026(2) 0.027(2) 0.027(2) -0.0103(16) -0.0050(16) -0.0005(16)
C98 0.035(2) 0.027(2) 0.028(2) -0.0131(17) -0.0102(18) -0.0028(17)
C99 0.034(2) 0.027(2) 0.027(2) -0.0134(17) -0.0126(17) 0.0064(17)
C100 0.038(2) 0.027(2) 0.031(2) -0.0081(17) -0.0118(18) -0.0057(18)
C101 0.035(2) 0.025(2) 0.025(2) -0.0008(16) -0.0048(17) -0.0078(17)
C102 0.024(2) 0.046(3) 0.043(3) 0.003(2) -0.0045(19) -0.005(2)
C103 0.031(3) 0.052(3) 0.039(3) -0.002(2) 0.004(2) 0.004(2)
C104 0.043(3) 0.040(3) 0.029(2) -0.004(2) 0.005(2) 0.000(2)
C105 0.040(2) 0.023(2) 0.0191(18) -0.0009(16) -0.0014(17) -0.0036(17)
C106 0.024(2) 0.0205(19) 0.0246(19) -0.0042(15) -0.0002(15) -0.0003(15)
C107 0.046(3) 0.021(2) 0.024(2) -0.0038(16) -0.0083(18) -0.0023(18)
C108 0.036(2) 0.027(2) 0.0205(19) -0.0125(16) -0.0026(16) 0.0005(17)
C109 0.040(3) 0.033(2) 0.026(2) -0.0123(18) -0.0042(18) -0.0023(19)
C110 0.053(3) 0.029(2) 0.027(2) -0.0113(18) -0.006(2) 0.001(2)
C111 0.045(3) 0.034(2) 0.032(2) -0.0136(19) -0.012(2) 0.009(2)
C112 0.040(3) 0.040(3) 0.045(3) -0.014(2) -0.013(2) 0.006(2)
C113 0.041(3) 0.032(2) 0.034(2) -0.0085(19) -0.0092(19) -0.0005(19)
C114 0.064(4) 0.042(3) 0.057(3) -0.010(3) -0.021(3) 0.017(2)
C115 0.032(2) 0.060(3) 0.033(2) -0.027(2) -0.0035(19) 0.009(2)
C116 0.029(2) 0.037(2) 0.028(2) -0.0230(18) -0.0050(17) 0.0086(18)
C117 0.030(2) 0.034(2) 0.0171(18) -0.0106(16) -0.0039(15) 0.0021(17)
C118 0.025(2) 0.029(2) 0.0187(18) -0.0075(16) -0.0073(15) 0.0044(16)
C119 0.028(2) 0.029(2) 0.0202(18) -0.0115(16) -0.0072(15) 0.0016(16)
C120 0.037(2) 0.025(2) 0.030(2) -0.0102(17) -0.0104(18) 0.0009(17)
C121 0.034(2) 0.027(2) 0.038(2) -0.0195(18) -0.0172(19) 0.0129(17)
C122 0.029(2) 0.041(2) 0.025(2) -0.0068(18) -0.0039(17) -0.0063(18)
C123 0.028(2) 0.057(3) 0.040(3) -0.018(2) -0.0076(19) 0.006(2)
C124 0.030(3) 0.078(4) 0.047(3) -0.025(3) -0.008(2) -0.009(2)
C125 0.033(2) 0.0217(19) 0.0200(18) -0.0077(15) -0.0085(16) -0.0001(16)
C126 0.047(3) 0.029(2) 0.030(2) -0.0059(18) -0.0174(19) 0.0059(19)
C127 0.057(3) 0.042(3) 0.027(2) -0.003(2) -0.016(2) -0.005(2)
C128 0.048(3) 0.058(3) 0.024(2) -0.017(2) -0.006(2) -0.009(2)
C129 0.051(3) 0.045(3) 0.042(3) -0.029(2) -0.010(2) 0.014(2)
C130 0.044(3) 0.032(2) 0.032(2) -0.0158(18) -0.0142(19) 0.0091(19)
C131 0.028(2) 0.0181(18) 0.028(2) -0.0096(15) -0.0079(16) 0.0028(15)
C132 0.032(2) 0.029(2) 0.0243(19) -0.0079(17) -0.0049(17) 0.0008(17)
C133 0.036(2) 0.035(2) 0.028(2) -0.0046(18) -0.0046(18) -0.0015(19)
C134 0.034(2) 0.038(2) 0.039(2) -0.010(2) 0.0014(19) -0.009(2)
C135 0.029(2) 0.034(2) 0.049(3) -0.016(2) -0.011(2) -0.0006(18)
C136 0.038(2) 0.024(2) 0.032(2) -0.0079(17) -0.0126(18) 0.0039(17)
C137 0.028(2) 0.0200(18) 0.0196(17) -0.0063(15) -0.0097(15) 0.0043(15)
C138 0.022(2) 0.0212(18) 0.0208(18) -0.0088(15) -0.0048(15) 0.0047(15)
C139 0.030(2) 0.0189(18) 0.0209(18) -0.0082(15) -0.0090(15) 0.0027(15)
C140 0.028(2) 0.0178(18) 0.0246(19) -0.0083(15) -0.0115(16) 0.0059(15)
C141 0.0218(19) 0.0241(19) 0.0212(18) -0.0089(15) -0.0053(15) 0.0018(15)
C142 0.025(2) 0.0209(19) 0.0232(18) -0.0062(15) -0.0074(15) 0.0026(15)
C143 0.033(2) 0.024(2) 0.0205(18) -0.0026(16) -0.0050(16) -0.0042(16)
C144 0.024(2) 0.0229(19) 0.0214(18) 0.0011(15) -0.0039(15) -0.0012(15)
C145 0.040(3) 0.028(2) 0.0222(19) -0.0061(17) 0.0012(17) 0.0007(18)
C146 0.026(2) 0.033(2) 0.035(2) -0.0022(19) -0.0019(18) 0.0065(18)
C147 0.029(2) 0.035(2) 0.031(2) 0.0016(19) -0.0061(18) -0.0047(18)
C148 0.028(2) 0.0232(19) 0.0229(19) 0.0004(16) -0.0025(16) -0.0044(16)
C149 0.024(2) 0.0208(18) 0.0218(18) -0.0037(15) -0.0011(15) -0.0019(15)
C150 0.034(2) 0.032(2) 0.025(2) -0.0057(17) -0.0071(17) -0.0078(18)
C151 0.030(2) 0.033(2) 0.0225(19) -0.0095(17) -0.0080(16) -0.0029(17)
C152 0.034(2) 0.029(2) 0.026(2) -0.0102(17) -0.0068(17) -0.0016(17)
C153 0.035(2) 0.026(2) 0.0227(19) -0.0122(16) -0.0050(17) -0.0010(17)
C154 0.039(3) 0.031(2) 0.0229(19) -0.0065(17) -0.0047(17) -0.0058(18)
C155 0.032(2) 0.036(2) 0.0230(19) -0.0130(17) -0.0061(17) -0.0062(18)
C156 0.033(2) 0.028(2) 0.026(2) -0.0103(17) -0.0096(17) -0.0022(17)
C157 0.034(2) 0.041(2) 0.024(2) -0.0130(18) -0.0015(17) -0.0037(19)
C158 0.027(2) 0.034(2) 0.0232(19) -0.0120(17) 0.0065(16) -0.0053(17)
C159 0.027(2) 0.041(2) 0.023(2) -0.0059(18) 0.0031(16) -0.0003(18)
C160 0.030(2) 0.026(2) 0.030(2) -0.0048(17) 0.0090(17) -0.0043(17)
C161 0.019(2) 0.032(2) 0.032(2) -0.0093(18) 0.0028(16) -0.0067(16)
C162 0.0177(19) 0.025(2) 0.029(2) -0.0095(16) 0.0006(15) 0.0000(15)
C163 0.020(2) 0.0240(19) 0.028(2) -0.0106(16) 0.0059(15) -0.0003(15)
C164 0.022(2) 0.028(2) 0.034(2) -0.0150(17) -0.0047(16) 0.0055(16)
C165 0.038(2) 0.030(2) 0.023(2) -0.0089(17) -0.0039(17) -0.0004(18)
C166 0.052(3) 0.035(2) 0.027(2) -0.0108(19) -0.011(2) -0.002(2)
C167 0.061(3) 0.027(2) 0.030(2) -0.0121(18) -0.003(2) -0.001(2)
C168 0.047(3) 0.035(3) 0.038(3) -0.009(2) -0.004(2) 0.011(2)
C169 0.038(3) 0.049(3) 0.042(3) -0.005(2) -0.007(2) 0.004(2)
C170 0.041(3) 0.029(2) 0.030(2) -0.0032(18) -0.0023(19) 0.0003(19)
C171 0.068(4) 0.052(3) 0.073(4) 0.004(3) -0.016(3) 0.020(3)
C172 0.046(3) 0.027(2) 0.042(2) -0.0091(19) -0.021(2) 0.0060(19)
C173 0.049(3) 0.027(2) 0.052(3) -0.008(2) -0.023(2) 0.011(2)
C174 0.058(3) 0.050(3) 0.053(3) -0.004(3) -0.028(3) 0.003(3)
C175 0.044(3) 0.043(3) 0.060(3) -0.021(2) -0.006(2) 0.000(2)
C176 0.057(3) 0.047(3) 0.058(3) -0.027(3) -0.007(3) 0.007(2)
C177 0.100(5) 0.038(3) 0.084(4) -0.014(3) -0.051(4) 0.019(3)
C178 0.157(7) 0.050(4) 0.065(4) -0.015(3) 0.015(4) 0.038(4)
C179 0.244(12) 0.146(8) 0.077(5) -0.037(5) -0.025(6) 0.137(8)
C180 0.124(6) 0.059(4) 0.094(5) -0.041(4) -0.023(4) 0.041(4)

loop_
_atom_type_symbol
_atom_type_description
_atom_type_scat_dispersion_real
_atom_type_scat_dispersion_imag
_atom_type_scat_source
C C 0.0033 0.0016 'International Tables Vol C Tables 4.2.6.8 and 6.1.1.4'
H H 0.0000 0.0000 'International Tables Vol C Tables 4.2.6.8 and 6.1.1.4'
O O 0.0106 0.0060 'International Tables Vol C Tables 4.2.6.8 and 6.1.1.4'
Cl Cl 0.1484 0.1585 'International Tables Vol C Tables 4.2.6.8 and 6.1.1.4'
P P 0.1023 0.0942 'International Tables Vol C Tables 4.2.6.8 and 6.1.1.4'
Ru Ru -1.2594 0.8363 'International Tables Vol C Tables 4.2.6.8 and 6.1.1.4'

loop_
_geom_angle_atom_site_label_1
_geom_angle_atom_site_label_2
_geom_angle_atom_site_label_3
_geom_angle
C6 Ru1 C7 37.22(16)
C6 Ru1 C3 79.75(16)
C7 Ru1 C3 67.34(16)
C6 Ru1 C2 67.76(17)
C7 Ru1 C2 37.62(16)
C3 Ru1 C2 37.41(15)
C6 Ru1 C4 66.55(15)
C7 Ru1 C4 78.53(15)
C3 Ru1 C4 37.13(15)
C2 Ru1 C4 66.91(15)
C6 Ru1 C5 37.71(14)
C7 Ru1 C5 67.22(15)
C3 Ru1 C5 66.83(15)
C2 Ru1 C5 79.65(15)
C4 Ru1 C5 36.22(14)
C6 Ru1 P1 128.44(11)
C7 Ru1 P1 99.46(11)
C3 Ru1 P1 113.21(12)
C2 Ru1 P1 92.41(11)
C4 Ru1 P1 148.96(11)
C5 Ru1 P1 165.96(11)
C6 Ru1 Cl2 142.31(11)
C7 Ru1 Cl2 162.69(11)
C3 Ru1 Cl2 95.37(13)
C2 Ru1 Cl2 127.15(13)
C4 Ru1 Cl2 86.99(11)
C5 Ru1 Cl2 105.99(11)
P1 Ru1 Cl2 88.03(6)
C6 Ru1 Cl1 85.92(12)
C7 Ru1 Cl1 107.36(13)
C3 Ru1 Cl1 161.41(11)
C2 Ru1 Cl1 143.98(12)
C4 Ru1 Cl1 125.47(11)
C5 Ru1 Cl1 94.61(11)
P1 Ru1 Cl1 84.99(5)
Cl2 Ru1 Cl1 88.73(7)
C64 Ru2 C59 37.48(16)
C64 Ru2 C61 79.72(16)
C59 Ru2 C61 67.18(17)
C64 Ru2 C60 67.70(18)
C59 Ru2 C60 37.33(17)
C61 Ru2 C60 37.43(16)
C64 Ru2 C62 66.50(15)
C59 Ru2 C62 78.55(15)
C61 Ru2 C62 37.17(14)
C60 Ru2 C62 66.93(15)
C64 Ru2 C63 37.82(14)
C59 Ru2 C63 67.55(15)
C61 Ru2 C63 66.87(15)
C60 Ru2 C63 79.75(15)
C62 Ru2 C63 36.16(14)
C64 Ru2 P2 128.10(11)
C59 Ru2 P2 99.60(11)
C61 Ru2 P2 114.61(12)
C60 Ru2 P2 93.49(12)
C62 Ru2 P2 150.40(11)
C63 Ru2 P2 165.89(10)
C64 Ru2 Cl4 143.73(11)
C59 Ru2 Cl4 160.93(13)
C61 Ru2 Cl4 93.77(13)
C60 Ru2 Cl4 125.05(14)
C62 Ru2 Cl4 86.75(11)
C63 Ru2 Cl4 106.85(11)
P2 Ru2 Cl4 87.18(6)
C64 Ru2 Cl3 85.19(12)
C59 Ru2 Cl3 107.52(14)
C61 Ru2 Cl3 160.09(11)
C60 Ru2 Cl3 144.12(14)
C62 Ru2 Cl3 124.06(11)
C63 Ru2 Cl3 93.26(11)
P2 Ru2 Cl3 84.96(5)
Cl4 Ru2 Cl3 90.74(6)
C120 Ru3 C121 37.25(15)
C120 Ru3 C117 79.41(15)
C121 Ru3 C117 67.00(15)
C120 Ru3 C118 66.62(14)
C121 Ru3 C118 78.76(14)
C117 Ru3 C118 37.34(14)
C120 Ru3 C116 67.61(16)
C121 Ru3 C116 37.65(16)
C117 Ru3 C116 36.85(14)
C118 Ru3 C116 66.79(14)
C120 Ru3 C119 37.84(13)
C121 Ru3 C119 67.45(14)
C117 Ru3 C119 66.76(14)
C118 Ru3 C119 36.18(13)
C116 Ru3 C119 79.52(14)
C120 Ru3 P3 124.99(11)
C121 Ru3 P3 97.97(11)
C117 Ru3 P3 117.19(11)
C118 Ru3 P3 153.62(10)
C116 Ru3 P3 94.50(10)
C119 Ru3 P3 162.80(10)
C120 Ru3 Cl6 145.87(11)
C121 Ru3 Cl6 158.93(12)
C117 Ru3 Cl6 92.20(12)
C118 Ru3 Cl6 86.64(11)
C116 Ru3 Cl6 122.13(12)
C119 Ru3 Cl6 108.52(11)
P3 Ru3 Cl6 88.36(6)
C120 Ru3 Cl5 86.06(12)
C121 Ru3 Cl5 109.93(13)
C117 Ru3 Cl5 157.95(11)
C118 Ru3 Cl5 121.17(10)
C116 Ru3 Cl5 147.28(11)
C119 Ru3 Cl5 91.64(10)
P3 Ru3 Cl5 84.75(5)
Cl6 Ru3 Cl5 90.58(6)
C23 P1 C17 106.38(18)
C23 P1 C11 103.08(17)
C17 P1 C11 99.91(18)
C23 P1 Ru1 109.87(13)
C17 P1 Ru1 116.61(12)
C11 P1 Ru1 119.41(13)
C74 P2 C80 103.90(18)
C74 P2 C68 100.07(18)
C80 P2 C68 103.26(17)
C74 P2 Ru2 117.34(12)
C80 P2 Ru2 110.97(13)
C68 P2 Ru2 119.28(14)
C131 P3 C137 105.17(17)
C131 P3 C125 100.74(17)
C137 P3 C125 103.05(16)
C131 P3 Ru3 116.93(12)
C137 P3 Ru3 109.75(13)
C125 P3 Ru3 119.46(13)
C156 O1 C211 108.6(3)
C163 O2 C202 112.8(3)
C149 O3 C205 114.6(3)
C140 O4 C208 111.1(3)
C26 O5 C172 109.7(3)
C42 O6 C198 112.3(6)
C42 O6 C181 117.7(6)
C198 O6 C181 34.5(6)
C35 O7 C175 115.4(3)
C49 O8 C178 108.1(4)
C99 O9 C193 108.4(3)
C106 O10 C187 114.0(3)
C83 O11 C184 111.9(3)
C92 O12 C190 114.1(4)
C92 O12 C196 111.3(4)
C190 O12 C196 37.9(4)
C2 C1 H1A 109.5
C2 C1 H1B 109.5
H1A C1 H1B 109.5
C2 C1 H1C 109.5
H1A C1 H1C 109.5
H1B C1 H1C 109.5
C3 C2 C7 117.6(4)
C3 C2 C1 121.0(4)
C7 C2 C1 121.4(4)
C3 C2 Ru1 70.1(2)
C7 C2 Ru1 69.9(2)
C1 C2 Ru1 133.6(3)
C4 C3 C2 120.7(4)
C4 C3 Ru1 72.8(2)
C2 C3 Ru1 72.5(2)
C4 C3 H3 119.7
C2 C3 H3 119.7
Ru1 C3 H3 127.0
C5 C4 C3 121.8(4)
C5 C4 Ru1 72.8(2)
C3 C4 Ru1 70.0(2)
C5 C4 H4 119.1
C3 C4 H4 119.1
Ru1 C4 H4 130.9
C4 C5 C6 117.4(4)
C4 C5 C8 121.9(4)
C6 C5 C8 120.7(4)
C4 C5 Ru1 71.0(2)
C6 C5 Ru1 68.0(2)
C8 C5 Ru1 131.1(3)
C7 C6 C5 121.3(4)
C7 C6 Ru1 72.2(2)
C5 C6 Ru1 74.3(2)
C7 C6 H6 119.3
C5 C6 H6 119.3
Ru1 C6 H6 125.9
C6 C7 C2 120.9(4)
C6 C7 Ru1 70.5(2)
C2 C7 Ru1 72.5(2)
C6 C7 H7 119.5
C2 C7 H7 119.5
Ru1 C7 H7 130.0
C5 C8 C9 113.8(4)
C5 C8 C10 108.2(4)
C9 C8 C10 111.2(4)
C5 C8 H8 107.8
C9 C8 H8 107.8
C10 C8 H8 107.8
C8 C9 H9A 109.5
C8 C9 H9B 109.5
H9A C9 H9B 109.5
C8 C9 H9C 109.5
H9A C9 H9C 109.5
H9B C9 H9C 109.5
C8 C10 H10A 109.5
C8 C10 H10B 109.5
H10A C10 H10B 109.5
C8 C10 H10C 109.5
H10A C10 H10C 109.5
H10B C10 H10C 109.5
C12 C11 C16 117.4(4)
C12 C11 P1 118.8(3)
C16 C11 P1 123.6(3)
C11 C12 C13 122.0(4)
C11 C12 H12 119.0
C13 C12 H12 119.0
C14 C13 C12 119.8(5)
C14 C13 H13 120.1
C12 C13 H13 120.1
C15 C14 C13 119.0(4)
C15 C14 H14 120.5
C13 C14 H14 120.5
C14 C15 C16 121.2(4)
C14 C15 H15 119.4
C16 C15 H15 119.4
C11 C16 C15 120.6(4)
C11 C16 H16 119.7
C15 C16 H16 119.7
C18 C17 C22 118.8(4)
C18 C17 P1 120.5(3)
C22 C17 P1 120.5(3)
C19 C18 C17 120.9(4)
C19 C18 H18 119.6
C17 C18 H18 119.6
C20 C19 C18 120.0(4)
C20 C19 H19 120.0
C18 C19 H19 120.0
C19 C20 C21 119.7(4)
C19 C20 H20 120.1
C21 C20 H20 120.1
C22 C21 C20 120.6(4)
C22 C21 H21 119.7
C20 C21 H21 119.7
C21 C22 C17 119.9(4)
C21 C22 H22 120.1
C17 C22 H22 120.1
C28 C23 C24 118.6(3)
C28 C23 P1 117.1(3)
C24 C23 P1 124.2(3)
C23 C24 C25 121.6(4)
C23 C24 H24 119.2
C25 C24 H24 119.2
C26 C25 C24 117.8(3)
C26 C25 C50 122.4(3)
C24 C25 C50 119.7(4)
O5 C26 C25 119.6(3)
O5 C26 C27 119.0(3)
C25 C26 C27 121.4(3)
C28 C27 C26 118.6(4)
C28 C27 C29 119.9(4)
C26 C27 C29 121.6(3)
C27 C28 C23 121.6(4)
C27 C28 H28 119.2
C23 C28 H28 119.2
C27 C29 C30 112.0(3)
C27 C29 H29A 109.2
C30 C29 H29A 109.2
C27 C29 H29B 109.2
C30 C29 H29B 109.2
H29A C29 H29B 107.9
C31 C30 C35 118.7(4)
C31 C30 C29 120.1(4)
C35 C30 C29 121.1(4)
C32 C31 C30 120.6(4)
C32 C31 H31 119.7
C30 C31 H31 119.7
C33 C32 C31 119.7(4)
C33 C32 H32 120.2
C31 C32 H32 120.2
C32 C33 C34 121.5(4)
C32 C33 H33 119.2
C34 C33 H33 119.2
C33 C34 C35 118.0(4)
C33 C34 C36 121.7(4)
C35 C34 C36 120.2(4)
O7 C35 C30 119.9(4)
O7 C35 C34 118.7(4)
C30 C35 C34 121.4(4)
C37 C36 C34 109.5(3)
C37 C36 H36A 109.8
C34 C36 H36A 109.8
C37 C36 H36B 109.8
C34 C36 H36B 109.8
H36A C36 H36B 108.2
C42 C37 C38 118.0(4)
C42 C37 C36 123.1(4)
C38 C37 C36 118.8(4)
C39 C38 C37 121.6(4)
C39 C38 H38 119.2
C37 C38 H38 119.2
C40 C39 C38 118.2(4)
C40 C39 C51 122.4(4)
C38 C39 C51 119.4(4)
C39 C40 C41 121.5(4)
C39 C40 H40 119.3
C41 C40 H40 119.3
C42 C41 C40 118.5(4)
C42 C41 C43 122.0(4)
C40 C41 C43 119.5(4)
C41 C42 O6 119.8(4)
C41 C42 C37 121.5(4)
O6 C42 C37 118.7(4)
C44 C43 C41 112.0(4)
C44 C43 H43A 109.2
C41 C43 H43A 109.2
C44 C43 H43B 109.2
C41 C43 H43B 109.2
H43A C43 H43B 107.9
C49 C44 C45 118.0(4)
C49 C44 C43 121.8(4)
C45 C44 C43 120.2(4)
C46 C45 C44 120.8(4)
C46 C45 H45 119.6
C44 C45 H45 119.6
C45 C46 C47 119.6(4)
C45 C46 H46 120.2
C47 C46 H46 120.2
C46 C47 C48 121.6(4)
C46 C47 H47 119.2
C48 C47 H47 119.2
C49 C48 C47 117.4(4)
C49 C48 C50 121.0(4)
C47 C48 C50 121.2(4)
C48 C49 O8 118.5(4)
C48 C49 C44 122.5(4)
O8 C49 C44 118.9(4)
C25 C50 C48 109.9(3)
C25 C50 H50A 109.7
C48 C50 H50A 109.7
C25 C50 H50B 109.7
C48 C50 H50B 109.7
H50A C50 H50B 108.2
C52 C51 C56 117.9(4)
C52 C51 C39 122.7(4)
C56 C51 C39 119.4(4)
C53 C52 C51 120.7(5)
C53 C52 H52 119.7
C51 C52 H52 119.7
C54 C53 C52 121.8(4)
C54 C53 H53 119.1
C52 C53 H53 119.1
C53 C54 C55 117.7(5)
C53 C54 C57 121.4(5)
C55 C54 C57 120.9(5)
C54 C55 C56 121.1(5)
C54 C55 H55 119.5
C56 C55 H55 119.5
C55 C56 C51 120.7(4)
C55 C56 H56 119.6
C51 C56 H56 119.6
C54 C57 H57A 109.5
C54 C57 H57B 109.5
H57A C57 H57B 109.5
C54 C57 H57C 109.5
H57A C57 H57C 109.5
H57B C57 H57C 109.5
C60 C58 H58A 109.5
C60 C58 H58B 109.5
H58A C58 H58B 109.5
C60 C58 H58C 109.5
H58A C58 H58C 109.5
H58B C58 H58C 109.5
C64 C59 C60 120.5(4)
C64 C59 Ru2 70.4(2)
C60 C59 Ru2 72.1(2)
C64 C59 H59 119.8
C60 C59 H59 119.8
Ru2 C59 H59 130.4
C59 C60 C61 118.8(4)
C59 C60 C58 121.0(4)
C61 C60 C58 120.0(5)
C59 C60 Ru2 70.6(2)
C61 C60 Ru2 71.0(2)
C58 C60 Ru2 134.0(3)
C62 C61 C60 119.6(4)
C62 C61 Ru2 71.9(2)
C60 C61 Ru2 71.6(2)
C62 C61 H61 120.2
C60 C61 H61 120.2
Ru2 C61 H61 128.6
C63 C62 C61 122.8(4)
C63 C62 Ru2 73.1(2)
C61 C62 Ru2 71.0(2)
C63 C62 H62 118.6
C61 C62 H62 118.6
Ru2 C62 H62 130.1
C62 C63 C64 117.2(4)
C62 C63 C65 121.8(3)
C64 C63 C65 121.0(4)
C62 C63 Ru2 70.7(2)
C64 C63 Ru2 68.2(2)
C65 C63 Ru2 130.9(3)
C59 C64 C63 121.1(4)
C59 C64 Ru2 72.1(2)
C63 C64 Ru2 74.0(2)
C59 C64 H64 119.5
C63 C64 H64 119.5
Ru2 C64 H64 126.3
C63 C65 C67 113.1(4)
C63 C65 C66 107.9(3)
C67 C65 C66 111.2(3)
C63 C65 H65 108.2
C67 C65 H65 108.2
C66 C65 H65 108.2
C65 C66 H66A 109.5
C65 C66 H66B 109.5
H66A C66 H66B 109.5
C65 C66 H66C 109.5
H66A C66 H66C 109.5
H66B C66 H66C 109.5
C65 C67 H67A 109.5
C65 C67 H67B 109.5
H67A C67 H67B 109.5
C65 C67 H67C 109.5
H67A C67 H67C 109.5
H67B C67 H67C 109.5
C69 C68 C73 118.3(4)
C69 C68 P2 120.4(3)
C73 C68 P2 121.2(3)
C68 C69 C70 120.5(4)
C68 C69 H69 119.7
C70 C69 H69 119.7
C71 C70 C69 120.6(4)
C71 C70 H70 119.7
C69 C70 H70 119.7
C70 C71 C72 119.4(4)
C70 C71 H71 120.3
C72 C71 H71 120.3
C71 C72 C73 120.6(4)
C71 C72 H72 119.7
C73 C72 H72 119.7
C72 C73 C68 120.5(4)
C72 C73 H73 119.7
C68 C73 H73 119.7
C75 C74 C79 117.9(4)
C75 C74 P2 121.7(3)
C79 C74 P2 120.3(3)
C76 C75 C74 120.9(4)
C76 C75 H75 119.5
C74 C75 H75 119.5
C75 C76 C77 120.5(4)
C75 C76 H76 119.7
C77 C76 H76 119.7
C78 C77 C76 119.1(4)
C78 C77 H77 120.5
C76 C77 H77 120.5
C79 C78 C77 120.7(4)
C79 C78 H78 119.7
C77 C78 H78 119.7
C78 C79 C74 120.9(4)
C78 C79 H79 119.6
C74 C79 H79 119.6
C85 C80 C81 118.6(3)
C85 C80 P2 117.9(3)
C81 C80 P2 123.4(3)
C80 C81 C82 121.5(4)
C80 C81 H81 119.3
C82 C81 H81 119.3
C83 C82 C81 118.4(4)
C83 C82 C86 122.3(3)
C81 C82 C86 119.3(4)
C82 C83 O11 119.5(4)
C82 C83 C84 121.4(3)
O11 C83 C84 119.2(3)
C85 C84 C83 118.3(4)
C85 C84 C107 119.0(4)
C83 C84 C107 122.7(3)
C80 C85 C84 121.5(4)
C80 C85 H85 119.2
C84 C85 H85 119.2
C82 C86 C87 109.3(3)
C82 C86 H86A 109.8
C87 C86 H86A 109.8
C82 C86 H86B 109.8
C87 C86 H86B 109.8
H86A C86 H86B 108.3
C92 C87 C88 117.6(4)
C92 C87 C86 121.8(4)
C88 C87 C86 120.2(4)
C89 C88 C87 121.0(4)
C89 C88 H88 119.5
C87 C88 H88 119.5
C88 C89 C90 120.1(4)
C88 C89 H89 120.0
C90 C89 H89 120.0
C89 C90 C91 121.3(4)
C89 C90 H90 119.3
C91 C90 H90 119.3
C90 C91 C92 117.9(4)
C90 C91 C93 120.1(4)
C92 C91 C93 121.8(4)
O12 C92 C91 119.4(3)
O12 C92 C87 118.6(3)
C91 C92 C87 122.0(4)
C94 C93 C91 110.9(3)
C94 C93 H93A 109.5
C91 C93 H93A 109.5
C94 C93 H93B 109.5
C91 C93 H93B 109.5
H93A C93 H93B 108.0
C99 C94 C95 118.4(4)
C99 C94 C93 121.7(4)
C95 C94 C93 119.9(4)
C96 C95 C94 121.2(4)
C96 C95 H95 119.4
C94 C95 H95 119.4
C97 C96 C95 118.3(3)
C97 C96 C108 120.6(4)
C95 C96 C108 121.1(3)
C96 C97 C98 121.9(4)
C96 C97 H97 119.0
C98 C97 H97 119.0
C99 C98 C97 118.0(4)
C99 C98 C100 122.7(4)
C97 C98 C100 119.3(4)
C94 C99 C98 121.4(4)
C94 C99 O9 119.8(4)
C98 C99 O9 118.9(4)
C101 C100 C98 110.7(3)
C101 C100 H10D 109.5
C98 C100 H10D 109.5
C101 C100 H10E 109.5
C98 C100 H10E 109.5
H10D C100 H10E 108.1
C102 C101 C106 117.8(4)
C102 C101 C100 121.9(4)
C106 C101 C100 120.2(4)
C101 C102 C103 121.5(4)
C101 C102 H102 119.3
C103 C102 H102 119.3
C104 C103 C102 119.7(4)
C104 C103 H103 120.1
C102 C103 H103 120.1
C103 C104 C105 121.0(4)
C103 C104 H104 119.5
C105 C104 H104 119.5
C104 C105 C106 118.2(4)
C104 C105 C107 121.6(4)
C106 C105 C107 120.1(4)
O10 C106 C105 119.5(3)
O10 C106 C101 118.8(3)
C105 C106 C101 121.7(4)
C105 C107 C84 111.3(3)
C105 C107 H10F 109.4
C84 C107 H10F 109.4
C105 C107 H10G 109.4
C84 C107 H10G 109.4
H10F C107 H10G 108.0
C109 C108 C113 117.9(4)
C109 C108 C96 122.6(4)
C113 C108 C96 119.5(4)
C108 C109 C110 121.0(4)
C108 C109 H109 119.5
C110 C109 H109 119.5
C111 C110 C109 121.5(4)
C111 C110 H110 119.3
C109 C110 H110 119.3
C112 C111 C110 117.3(4)
C112 C111 C114 121.2(4)
C110 C111 C114 121.5(4)
C111 C112 C113 121.6(4)
C111 C112 H112 119.2
C113 C112 H112 119.2
C108 C113 C112 120.8(4)
C108 C113 H113 119.6
C112 C113 H113 119.6
C111 C114 H11A 109.5
C111 C114 H11B 109.5
H11A C114 H11B 109.5
C111 C114 H11C 109.5
H11A C114 H11C 109.5
H11B C114 H11C 109.5
C116 C115 H11D 109.5
C116 C115 H11E 109.5
H11D C115 H11E 109.5
C116 C115 H11F 109.5
H11D C115 H11F 109.5
H11E C115 H11F 109.5
C117 C116 C121 117.9(4)
C117 C116 C115 121.5(4)
C121 C116 C115 120.6(4)
C117 C116 Ru3 70.3(2)
C121 C116 Ru3 69.7(2)
C115 C116 Ru3 134.5(3)
C116 C117 C118 121.3(4)
C116 C117 Ru3 72.9(2)
C118 C117 Ru3 72.6(2)
C116 C117 H117 119.4
C118 C117 H117 119.4
Ru3 C117 H117 127.2
C119 C118 C117 120.9(3)
C119 C118 Ru3 72.2(2)
C117 C118 Ru3 70.0(2)
C119 C118 H118 119.6
C117 C118 H118 119.6
Ru3 C118 H118 131.0
C118 C119 C120 118.1(3)
C118 C119 C122 121.3(3)
C120 C119 C122 120.6(3)
C118 C119 Ru3 71.6(2)
C120 C119 Ru3 68.4(2)
C122 C119 Ru3 129.9(3)
C121 C120 C119 121.2(4)
C121 C120 Ru3 72.3(2)
C119 C120 Ru3 73.7(2)
C121 C120 H120 119.4
C119 C120 H120 119.4
Ru3 C120 H120 126.6
C120 C121 C116 120.5(3)
C120 C121 Ru3 70.5(2)
C116 C121 Ru3 72.7(2)
C120 C121 H121 119.8
C116 C121 H121 119.8
Ru3 C121 H121 129.5
C123 C122 C119 113.8(4)
C123 C122 C124 111.3(4)
C119 C122 C124 107.9(3)
C123 C122 H122 107.9
C119 C122 H122 107.9
C124 C122 H122 107.9
C122 C123 H12A 109.5
C122 C123 H12B 109.5
H12A C123 H12B 109.5
C122 C123 H12C 109.5
H12A C123 H12C 109.5
H12B C123 H12C 109.5
C122 C124 H12D 109.5
C122 C124 H12E 109.5
H12D C124 H12E 109.5
C122 C124 H12F 109.5
H12D C124 H12F 109.5
H12E C124 H12F 109.5
C130 C125 C126 118.9(4)
C130 C125 P3 120.1(3)
C126 C125 P3 120.9(3)
C127 C126 C125 120.3(4)
C127 C126 H126 119.8
C125 C126 H126 119.8
C128 C127 C126 120.7(4)
C128 C127 H127 119.6
C126 C127 H127 119.6
C127 C128 C129 119.1(4)
C127 C128 H128 120.5
C129 C128 H128 120.5
C128 C129 C130 120.7(4)
C128 C129 H129 119.6
C130 C129 H129 119.6
C125 C130 C129 120.3(4)
C125 C130 H130 119.9
C129 C130 H130 119.9
C132 C131 C136 118.6(4)
C132 C131 P3 120.4(3)
C136 C131 P3 121.0(3)
C133 C132 C131 120.7(4)
C133 C132 H132 119.7
C131 C132 H132 119.7
C132 C133 C134 120.0(4)
C132 C133 H133 120.0
C134 C133 H133 120.0
C133 C134 C135 119.9(4)
C133 C134 H134 120.0
C135 C134 H134 120.0
C136 C135 C134 120.3(4)
C136 C135 H135 119.9
C134 C135 H135 119.9
C135 C136 C131 120.5(4)
C135 C136 H136 119.8
C131 C136 H136 119.8
C138 C137 C142 120.1(3)
C138 C137 P3 116.0(3)
C142 C137 P3 123.8(3)
C137 C138 C139 120.3(3)
C137 C138 H138 119.8
C139 C138 H138 119.8
C140 C139 C138 119.2(3)
C140 C139 C143 122.4(3)
C138 C139 C143 118.4(3)
O4 C140 C141 120.0(3)
O4 C140 C139 119.1(3)
C141 C140 C139 120.9(3)
C140 C141 C142 118.6(3)
C140 C141 C164 122.3(3)
C142 C141 C164 119.0(3)
C137 C142 C141 120.6(3)
C137 C142 H142 119.7
C141 C142 H142 119.7
C139 C143 C144 111.1(3)
C139 C143 H14A 109.4
C144 C143 H14A 109.4
C139 C143 H14B 109.4
C144 C143 H14B 109.4
H14A C143 H14B 108.0
C145 C144 C149 118.5(3)
C145 C144 C143 120.7(4)
C149 C144 C143 120.7(3)
C146 C145 C144 120.8(4)
C146 C145 H145 119.6
C144 C145 H145 119.6
C147 C146 C145 119.7(4)
C147 C146 H146 120.1
C145 C146 H146 120.1
C146 C147 C148 121.4(4)
C146 C147 H147 119.3
C148 C147 H147 119.3
C147 C148 C149 118.4(4)
C147 C148 C150 121.2(4)
C149 C148 C150 120.2(4)
O3 C149 C144 119.4(3)
O3 C149 C148 119.6(3)
C144 C149 C148 120.9(3)
C151 C150 C148 109.9(3)
C151 C150 H15A 109.7
C148 C150 H15A 109.7
C151 C150 H15B 109.7
C148 C150 H15B 109.7
H15A C150 H15B 108.2
C156 C151 C152 117.8(4)
C156 C151 C150 122.1(3)
C152 C151 C150 120.1(4)
C153 C152 C151 121.6(4)
C153 C152 H152 119.2
C151 C152 H152 119.2
C154 C153 C152 118.3(4)
C154 C153 C165 121.8(4)
C152 C153 C165 119.9(4)
C153 C154 C155 122.0(4)
C153 C154 H154 119.0
C155 C154 H154 119.0
C156 C155 C154 118.0(4)
C156 C155 C157 121.5(4)
C154 C155 C157 120.5(4)
C155 C156 O1 119.4(4)
C155 C156 C151 121.3(4)
O1 C156 C151 119.2(3)
C155 C157 C158 113.0(3)
C155 C157 H15C 109.0
C158 C157 H15C 109.0
C155 C157 H15D 109.0
C158 C157 H15D 109.0
H15C C157 H15D 107.8
C159 C158 C163 118.6(4)
C159 C158 C157 120.2(4)
C163 C158 C157 121.2(3)
C158 C159 C160 120.8(4)
C158 C159 H159 119.6
C160 C159 H159 119.6
C161 C160 C159 120.0(4)
C161 C160 H160 120.0
C159 C160 H160 120.0
C160 C161 C162 120.9(4)
C160 C161 H161 119.6
C162 C161 H161 119.6
C161 C162 C163 117.7(3)
C161 C162 C164 121.3(3)
C163 C162 C164 120.7(3)
O2 C163 C158 119.6(3)
O2 C163 C162 118.4(3)
C158 C163 C162 121.9(4)
C162 C164 C141 109.4(3)
C162 C164 H16A 109.8
C141 C164 H16A 109.8
C162 C164 H16B 109.8
C141 C164 H16B 109.8
H16A C164 H16B 108.2
C170 C165 C166 117.9(4)
C170 C165 C153 120.0(4)
C166 C165 C153 122.1(4)
C165 C166 C167 121.6(4)
C165 C166 H166 119.2
C167 C166 H166 119.2
C168 C167 C166 120.7(4)
C168 C167 H167 119.7
C166 C167 H167 119.7
C167 C168 C169 118.6(4)
C167 C168 C171 120.5(5)
C169 C168 C171 120.9(5)
C168 C169 C170 120.4(4)
C168 C169 H169 119.8
C170 C169 H169 119.8
C165 C170 C169 120.7(4)
C165 C170 H170 119.6
C169 C170 H170 119.6
C168 C171 H17A 109.5
C168 C171 H17B 109.5
H17A C171 H17B 109.5
C168 C171 H17C 109.5
H17A C171 H17C 109.5
H17B C171 H17C 109.5
O5 C172 C173 109.0(3)
O5 C172 H17D 109.9
C173 C172 H17D 109.9
O5 C172 H17E 109.9
C173 C172 H17E 109.9
H17D C172 H17E 108.3
C172 C173 C174 109.7(4)
C172 C173 H17F 109.7
C174 C173 H17F 109.7
C172 C173 H17G 109.7
C174 C173 H17G 109.7
H17F C173 H17G 108.2
C173 C174 H17H 109.5
C173 C174 H17I 109.5
H17H C174 H17I 109.5
C173 C174 H17J 109.5
H17H C174 H17J 109.5
H17I C174 H17J 109.5
O7 C175 C176 114.6(4)
O7 C175 H17K 108.6
C176 C175 H17K 108.6
O7 C175 H17L 108.6
C176 C175 H17L 108.6
H17K C175 H17L 107.6
C175 C176 C177 110.2(4)
C175 C176 H17M 109.6
C177 C176 H17M 109.6
C175 C176 H17N 109.6
C177 C176 H17N 109.6
H17M C176 H17N 108.1
C176 C177 H17O 109.5
C176 C177 H17P 109.5
H17O C177 H17P 109.5
C176 C177 H17Q 109.5
H17O C177 H17Q 109.5
H17P C177 H17Q 109.5
O8 C178 C179 111.1(5)
O8 C178 H17R 109.4
C179 C178 H17R 109.4
O8 C178 H17S 109.4
C179 C178 H17S 109.4
H17R C178 H17S 108.0
C178 C179 C180 106.6(5)
C178 C179 H17T 110.4
C180 C179 H17T 110.4
C178 C179 H17U 110.4
C180 C179 H17U 110.4
H17T C179 H17U 108.6
C179 C180 H18A 109.5
C179 C180 H18B 109.5
H18A C180 H18B 109.5
C179 C180 H18C 109.5
H18A C180 H18C 109.5
H18B C180 H18C 109.5
O6 C181 C182 109.2(9)
O6 C181 H18D 109.8
C182 C181 H18D 109.8
O6 C181 H18E 109.8
C182 C181 H18E 109.8
H18D C181 H18E 108.3
C181 C182 C183 105.1(9)
C181 C182 H18F 110.7
C183 C182 H18F 110.7
C181 C182 H18G 110.7
C183 C182 H18G 110.7
H18F C182 H18G 108.8
O6 C198 C199 119.9(10)
O6 C198 H19A 107.4
C199 C198 H19A 107.4
O6 C198 H19B 107.4
C199 C198 H19B 107.4
H19A C198 H19B 106.9
C198 C199 C183 105.6(9)
C198 C199 H19C 110.6
C183 C199 H19C 110.6
C198 C199 H19D 110.6
C183 C199 H19D 110.6
H19C C199 H19D 108.7
C199 C183 C182 52.4(6)
C199 C183 H18H 155.1
C182 C183 H18H 109.5
C199 C183 H18I 93.9
C182 C183 H18I 109.5
H18H C183 H18I 109.5
C199 C183 H18J 68.5
C182 C183 H18J 109.5
H18H C183 H18J 109.5
H18I C183 H18J 109.5
O11 C184 C185 109.2(4)
O11 C184 H18K 109.8
C185 C184 H18K 109.8
O11 C184 H18L 109.8
C185 C184 H18L 109.8
H18K C184 H18L 108.3
C184 C185 C186 110.7(4)
C184 C185 H18M 109.5
C186 C185 H18M 109.5
C184 C185 H18N 109.5
C186 C185 H18N 109.5
H18M C185 H18N 108.1
C185 C186 H18O 109.5
C185 C186 H18P 109.5
H18O C186 H18P 109.5
C185 C186 H18Q 109.5
H18O C186 H18Q 109.5
H18P C186 H18Q 109.5
O10 C187 C188 107.8(3)
O10 C187 H18R 110.1
C188 C187 H18R 110.1
O10 C187 H18S 110.1
C188 C187 H18S 110.1
H18R C187 H18S 108.5
C187 C188 C189 112.3(4)
C187 C188 H18T 109.1
C189 C188 H18T 109.1
C187 C188 H18U 109.1
C189 C188 H18U 109.1
H18T C188 H18U 107.9
C188 C189 H18V 109.5
C188 C189 H18W 109.5
H18V C189 H18W 109.5
C188 C189 H18X 109.5
H18V C189 H18X 109.5
H18W C189 H18X 109.5
O12 C190 C191 111.3(6)
O12 C190 H19E 109.4
C191 C190 H19E 109.4
O12 C190 H19F 109.4
C191 C190 H19F 109.4
H19E C190 H19F 108.0
C190 C191 C192 104.6(5)
C190 C191 H19G 110.8
C192 C191 H19G 110.8
C190 C191 H19H 110.8
C192 C191 H19H 110.8
H19G C191 H19H 108.9
O12 C196 C197 110.6(6)
O12 C196 H19I 109.5
C197 C196 H19I 109.5
O12 C196 H19J 109.5
C197 C196 H19J 109.5
H19I C196 H19J 108.1
C196 C197 C192 99.9(6)
C196 C197 H19K 111.8
C192 C197 H19K 111.8
C196 C197 H19L 111.8
C192 C197 H19L 111.8
H19K C197 H19L 109.5
C197 C192 C191 55.1(4)
C197 C192 H19M 163.8
C191 C192 H19M 109.5
C197 C192 H19N 82.5
C191 C192 H19N 109.5
H19M C192 H19N 109.5
C197 C192 H19O 75.1
C191 C192 H19O 109.5
H19M C192 H19O 109.5
H19N C192 H19O 109.5
O9 C193 C194 109.7(3)
O9 C193 H19P 109.7
C194 C193 H19P 109.7
O9 C193 H19Q 109.7
C194 C193 H19Q 109.7
H19P C193 H19Q 108.2
C193 C194 C195 110.4(4)
C193 C194 H19R 109.6
C195 C194 H19R 109.6
C193 C194 H19S 109.6
C195 C194 H19S 109.6
H19R C194 H19S 108.1
C194 C195 H19T 109.5
C194 C195 H19U 109.5
H19T C195 H19U 109.5
C194 C195 H19V 109.5
H19T C195 H19V 109.5
H19U C195 H19V 109.5
C211 C200 C201 109.7(5)
C211 C200 H20A 109.7
C201 C200 H20A 109.7
C211 C200 H20B 109.7
C201 C200 H20B 109.7
H20A C200 H20B 108.2
C200 C201 H20C 109.5
C200 C201 H20D 109.5
H20C C201 H20D 109.5
C200 C201 H20E 109.5
H20C C201 H20E 109.5
H20D C201 H20E 109.5
O2 C202 C203 108.4(4)
O2 C202 H20F 110.0
C203 C202 H20F 110.0
O2 C202 H20G 110.0
C203 C202 H20G 110.0
H20F C202 H20G 108.4
C204 C203 C202 111.6(4)
C204 C203 H20H 109.3
C202 C203 H20H 109.3
C204 C203 H20I 109.3
C202 C203 H20I 109.3
H20H C203 H20I 108.0
C203 C204 H20J 109.5
C203 C204 H20K 109.5
H20J C204 H20K 109.5
C203 C204 H20L 109.5
H20J C204 H20L 109.5
H20K C204 H20L 109.5
O3 C205 C206 113.2(3)
O3 C205 H20M 108.9
C206 C205 H20M 108.9
O3 C205 H20N 108.9
C206 C205 H20N 108.9
H20M C205 H20N 107.7
C205 C206 C207 110.0(4)
C205 C206 H20O 109.7
C207 C206 H20O 109.7
C205 C206 H20P 109.7
C207 C206 H20P 109.7
H20O C206 H20P 108.2
C206 C207 H20Q 109.5
C206 C207 H20R 109.5
H20Q C207 H20R 109.5
C206 C207 H20S 109.5
H20Q C207 H20S 109.5
H20R C207 H20S 109.5
O4 C208 C209 109.3(3)
O4 C208 H20T 109.8
C209 C208 H20T 109.8
O4 C208 H20U 109.8
C209 C208 H20U 109.8
H20T C208 H20U 108.3
C208 C209 C210 109.9(4)
C208 C209 H20V 109.7
C210 C209 H20V 109.7
C208 C209 H20W 109.7
C210 C209 H20W 109.7
H20V C209 H20W 108.2
C209 C210 H21A 109.5
C209 C210 H21B 109.5
H21A C210 H21B 109.5
C209 C210 H21C 109.5
H21A C210 H21C 109.5
H21B C210 H21C 109.5
O1 C211 C200 110.9(4)
O1 C211 H21D 109.5
C200 C211 H21D 109.5
O1 C211 H21E 109.5
C200 C211 H21E 109.5
H21D C211 H21E 108.1

loop_
_geom_bond_atom_site_label_1
_geom_bond_atom_site_label_2
_geom_bond_distance
Ru1 C6 2.173(4)
Ru1 C7 2.195(4)
Ru1 C3 2.197(4)
Ru1 C2 2.229(4)
Ru1 C4 2.234(4)
Ru1 C5 2.257(4)
Ru1 P1 2.3542(12)
Ru1 Cl2 2.4113(11)
Ru1 Cl1 2.4127(15)
Ru2 C64 2.180(4)
Ru2 C59 2.203(4)
Ru2 C61 2.214(4)
Ru2 C60 2.222(4)
Ru2 C62 2.226(4)
Ru2 C63 2.257(4)
Ru2 P2 2.3528(12)
Ru2 Cl4 2.4086(11)
Ru2 Cl3 2.4184(15)
Ru3 C120 2.174(4)
Ru3 C121 2.197(4)
Ru3 C117 2.203(4)
Ru3 C118 2.237(3)
Ru3 C116 2.237(4)
Ru3 C119 2.244(4)
Ru3 P3 2.3498(12)
Ru3 Cl6 2.4077(10)
Ru3 Cl5 2.4184(15)
P1 C23 1.819(4)
P1 C17 1.838(4)
P1 C11 1.841(4)
P2 C74 1.827(4)
P2 C80 1.831(4)
P2 C68 1.838(4)
P3 C131 1.836(4)
P3 C137 1.839(4)
P3 C125 1.845(4)
O1 C156 1.394(4)
O1 C211 1.442(6)
O2 C163 1.378(4)
O2 C202 1.436(5)
O3 C149 1.379(4)
O3 C205 1.441(4)
O4 C140 1.386(4)
O4 C208 1.447(4)
O5 C26 1.387(4)
O5 C172 1.459(5)
O6 C42 1.392(5)
O6 C198 1.396(14)
O6 C181 1.490(15)
O7 C35 1.372(5)
O7 C175 1.448(5)
O8 C49 1.390(5)
O8 C178 1.455(7)
O9 C99 1.400(4)
O9 C193 1.424(5)
O10 C106 1.383(4)
O10 C187 1.435(5)
O11 C83 1.393(4)
O11 C184 1.439(5)
O12 C92 1.389(4)
O12 C190 1.423(8)
O12 C196 1.496(9)
C1 C2 1.498(6)
C1 H1A 0.9800
C1 H1B 0.9800
C1 H1C 0.9800
C2 C3 1.420(6)
C2 C7 1.427(6)
C3 C4 1.411(6)
C3 H3 0.9500
C4 C5 1.396(5)
C4 H4 0.9500
C5 C6 1.434(5)
C5 C8 1.519(6)
C6 C7 1.394(6)
C6 H6 0.9500
C7 H7 0.9500
C8 C9 1.527(6)
C8 C10 1.532(6)
C8 H8 1.0000
C9 H9A 0.9800
C9 H9B 0.9800
C9 H9C 0.9800
C10 H10A 0.9800
C10 H10B 0.9800
C10 H10C 0.9800
C11 C12 1.375(6)
C11 C16 1.381(5)
C12 C13 1.388(6)
C12 H12 0.9500
C13 C14 1.373(6)
C13 H13 0.9500
C14 C15 1.361(7)
C14 H14 0.9500
C15 C16 1.391(6)
C15 H15 0.9500
C16 H16 0.9500
C17 C18 1.394(5)
C17 C22 1.395(5)
C18 C19 1.381(6)
C18 H18 0.9500
C19 C20 1.378(6)
C19 H19 0.9500
C20 C21 1.388(6)
C20 H20 0.9500
C21 C22 1.385(6)
C21 H21 0.9500
C22 H22 0.9500
C23 C28 1.393(5)
C23 C24 1.394(5)
C24 C25 1.406(5)
C24 H24 0.9500
C25 C26 1.398(5)
C25 C50 1.505(5)
C26 C27 1.406(5)
C27 C28 1.388(5)
C27 C29 1.504(5)
C28 H28 0.9500
C29 C30 1.530(6)
C29 H29A 0.9900
C29 H29B 0.9900
C30 C31 1.393(6)
C30 C35 1.394(5)
C31 C32 1.391(6)
C31 H31 0.9500
C32 C33 1.380(7)
C32 H32 0.9500
C33 C34 1.388(6)
C33 H33 0.9500
C34 C35 1.406(5)
C34 C36 1.512(6)
C36 C37 1.509(6)
C36 H36A 0.9900
C36 H36B 0.9900
C37 C42 1.396(6)
C37 C38 1.401(6)
C38 C39 1.395(6)
C38 H38 0.9500
C39 C40 1.386(6)
C39 C51 1.500(6)
C40 C41 1.407(6)
C40 H40 0.9500
C41 C42 1.380(6)
C41 C43 1.524(6)
C43 C44 1.513(6)
C43 H43A 0.9900
C43 H43B 0.9900
C44 C49 1.392(5)
C44 C45 1.403(6)
C45 C46 1.378(6)
C45 H45 0.9500
C46 C47 1.386(6)
C46 H46 0.9500
C47 C48 1.394(6)
C47 H47 0.9500
C48 C49 1.389(6)
C48 C50 1.519(5)
C50 H50A 0.9900
C50 H50B 0.9900
C51 C52 1.382(6)
C51 C56 1.393(6)
C52 C53 1.380(7)
C52 H52 0.9500
C53 C54 1.376(7)
C53 H53 0.9500
C54 C55 1.384(7)
C54 C57 1.525(7)
C55 C56 1.385(6)
C55 H55 0.9500
C56 H56 0.9500
C57 H57A 0.9800
C57 H57B 0.9800
C57 H57C 0.9800
C58 C60 1.513(6)
C58 H58A 0.9800
C58 H58B 0.9800
C58 H58C 0.9800
C59 C64 1.408(6)
C59 C60 1.416(7)
C59 H59 0.9500
C60 C61 1.423(6)
C61 C62 1.415(6)
C61 H61 0.9500
C62 C63 1.391(5)
C62 H62 0.9500
C63 C64 1.440(5)
C63 C65 1.522(6)
C64 H64 0.9500
C65 C67 1.526(6)
C65 C66 1.531(6)
C65 H65 1.0000
C66 H66A 0.9800
C66 H66B 0.9800
C66 H66C 0.9800
C67 H67A 0.9800
C67 H67B 0.9800
C67 H67C 0.9800
C68 C69 1.373(6)
C68 C73 1.388(5)
C69 C70 1.395(6)
C69 H69 0.9500
C70 C71 1.365(6)
C70 H70 0.9500
C71 C72 1.366(7)
C71 H71 0.9500
C72 C73 1.386(6)
C72 H72 0.9500
C73 H73 0.9500
C74 C75 1.394(5)
C74 C79 1.402(5)
C75 C76 1.378(6)
C75 H75 0.9500
C76 C77 1.387(6)
C76 H76 0.9500
C77 C78 1.384(6)
C77 H77 0.9500
C78 C79 1.374(6)
C78 H78 0.9500
C79 H79 0.9500
C80 C85 1.387(5)
C80 C81 1.391(5)
C81 C82 1.393(5)
C81 H81 0.9500
C82 C83 1.390(5)
C82 C86 1.526(6)
C83 C84 1.397(6)
C84 C85 1.392(5)
C84 C107 1.513(5)
C85 H85 0.9500
C86 C87 1.528(5)
C86 H86A 0.9900
C86 H86B 0.9900
C87 C92 1.401(5)
C87 C88 1.406(5)
C88 C89 1.377(6)
C88 H88 0.9500
C89 C90 1.383(6)
C89 H89 0.9500
C90 C91 1.392(6)
C90 H90 0.9500
C91 C92 1.397(5)
C91 C93 1.523(6)
C93 C94 1.516(6)
C93 H93A 0.9900
C93 H93B 0.9900
C94 C99 1.384(5)
C94 C95 1.399(5)
C95 C96 1.396(5)
C95 H95 0.9500
C96 C97 1.378(5)
C96 C108 1.496(5)
C97 C98 1.397(5)
C97 H97 0.9500
C98 C99 1.396(6)
C98 C100 1.530(5)
C100 C101 1.514(6)
C100 H10D 0.9900
C100 H10E 0.9900
C101 C102 1.379(6)
C101 C106 1.406(5)
C102 C103 1.381(7)
C102 H102 0.9500
C103 C104 1.381(6)
C103 H103 0.9500
C104 C105 1.387(6)
C104 H104 0.9500
C105 C106 1.391(5)
C105 C107 1.510(6)
C107 H10F 0.9900
C107 H10G 0.9900
C108 C109 1.379(6)
C108 C113 1.385(6)
C109 C110 1.390(6)
C109 H109 0.9500
C110 C111 1.385(6)
C110 H110 0.9500
C111 C112 1.377(6)
C111 C114 1.518(6)
C112 C113 1.393(6)
C112 H112 0.9500
C113 H113 0.9500
C114 H11A 0.9800
C114 H11B 0.9800
C114 H11C 0.9800
C115 C116 1.499(6)
C115 H11D 0.9800
C115 H11E 0.9800
C115 H11F 0.9800
C116 C117 1.404(5)
C116 C121 1.431(6)
C117 C118 1.421(5)
C117 H117 0.9500
C118 C119 1.391(5)
C118 H118 0.9500
C119 C120 1.434(5)
C119 C122 1.523(5)
C120 C121 1.396(6)
C120 H120 0.9500
C121 H121 0.9500
C122 C123 1.514(6)
C122 C124 1.537(6)
C122 H122 1.0000
C123 H12A 0.9800
C123 H12B 0.9800
C123 H12C 0.9800
C124 H12D 0.9800
C124 H12E 0.9800
C124 H12F 0.9800
C125 C130 1.378(5)
C125 C126 1.399(5)
C126 C127 1.384(6)
C126 H126 0.9500
C127 C128 1.371(6)
C127 H127 0.9500
C128 C129 1.386(6)
C128 H128 0.9500
C129 C130 1.389(6)
C129 H129 0.9500
C130 H130 0.9500
C131 C132 1.394(5)
C131 C136 1.400(5)
C132 C133 1.383(6)
C132 H132 0.9500
C133 C134 1.384(6)
C133 H133 0.9500
C134 C135 1.385(6)
C134 H134 0.9500
C135 C136 1.376(6)
C135 H135 0.9500
C136 H136 0.9500
C137 C138 1.383(5)
C137 C142 1.386(5)
C138 C139 1.399(5)
C138 H138 0.9500
C139 C140 1.397(5)
C139 C143 1.514(5)
C140 C141 1.389(5)
C141 C142 1.407(5)
C141 C164 1.522(5)
C142 H142 0.9500
C143 C144 1.525(5)
C143 H14A 0.9900
C143 H14B 0.9900
C144 C145 1.393(5)
C144 C149 1.402(5)
C145 C146 1.386(6)
C145 H145 0.9500
C146 C147 1.381(6)
C146 H146 0.9500
C147 C148 1.386(6)
C147 H147 0.9500
C148 C149 1.404(5)
C148 C150 1.521(5)
C150 C151 1.520(5)
C150 H15A 0.9900
C150 H15B 0.9900
C151 C156 1.401(6)
C151 C152 1.402(5)
C152 C153 1.388(5)
C152 H152 0.9500
C153 C154 1.384(6)
C153 C165 1.498(5)
C154 C155 1.394(5)
C154 H154 0.9500
C155 C156 1.392(5)
C155 C157 1.518(6)
C157 C158 1.527(6)
C157 H15C 0.9900
C157 H15D 0.9900
C158 C159 1.377(5)
C158 C163 1.393(5)
C159 C160 1.387(6)
C159 H159 0.9500
C160 C161 1.384(5)
C160 H160 0.9500
C161 C162 1.392(5)
C161 H161 0.9500
C162 C163 1.401(5)
C162 C164 1.518(5)
C164 H16A 0.9900
C164 H16B 0.9900
C165 C170 1.380(6)
C165 C166 1.385(6)
C166 C167 1.386(6)
C166 H166 0.9500
C167 C168 1.374(6)
C167 H167 0.9500
C168 C169 1.388(6)
C168 C171 1.526(6)
C169 C170 1.406(6)
C169 H169 0.9500
C170 H170 0.9500
C171 H17A 0.9800
C171 H17B 0.9800
C171 H17C 0.9800
C172 C173 1.503(5)
C172 H17D 0.9900
C172 H17E 0.9900
C173 C174 1.532(6)
C173 H17F 0.9900
C173 H17G 0.9900
C174 H17H 0.9800
C174 H17I 0.9800
C174 H17J 0.9800
C175 C176 1.475(7)
C175 H17K 0.9900
C175 H17L 0.9900
C176 C177 1.543(7)
C176 H17M 0.9900
C176 H17N 0.9900
C177 H17O 0.9800
C177 H17P 0.9800
C177 H17Q 0.9800
C178 C179 1.5372(13)
C178 H17R 0.9900
C178 H17S 0.9900
C179 C180 1.5398(13)
C179 H17T 0.9900
C179 H17U 0.9900
C180 H18A 0.9800
C180 H18B 0.9800
C180 H18C 0.9800
C181 C182 1.5398(12)
C181 H18D 0.9900
C181 H18E 0.9900
C182 C183 1.5404(12)
C182 H18F 0.9900
C182 H18G 0.9900
C198 C199 1.5389(12)
C198 H19A 0.9900
C198 H19B 0.9900
C199 C183 1.5402(11)
C199 H19C 0.9900
C199 H19D 0.9900
C183 H18H 0.9800
C183 H18I 0.9800
C183 H18J 0.9800
C184 C185 1.498(6)
C184 H18K 0.9900
C184 H18L 0.9900
C185 C186 1.530(7)
C185 H18M 0.9900
C185 H18N 0.9900
C186 H18O 0.9800
C186 H18P 0.9800
C186 H18Q 0.9800
C187 C188 1.509(6)
C187 H18R 0.9900
C187 H18S 0.9900
C188 C189 1.521(7)
C188 H18T 0.9900
C188 H18U 0.9900
C189 H18V 0.9800
C189 H18W 0.9800
C189 H18X 0.9800
C190 C191 1.5400(12)
C190 H19E 0.9900
C190 H19F 0.9900
C191 C192 1.5407(13)
C191 H19G 0.9900
C191 H19H 0.9900
C196 C197 1.5397(12)
C196 H19I 0.9900
C196 H19J 0.9900
C197 C192 1.5406(12)
C197 H19K 0.9900
C197 H19L 0.9900
C192 H19M 0.9800
C192 H19N 0.9800
C192 H19O 0.9800
C193 C194 1.5379(12)
C193 H19P 0.9900
C193 H19Q 0.9900
C194 C195 1.5392(12)
C194 H19R 0.9900
C194 H19S 0.9900
C195 H19T 0.9800
C195 H19U 0.9800
C195 H19V 0.9800
C200 C211 1.479(8)
C200 C201 1.532(9)
C200 H20A 0.9900
C200 H20B 0.9900
C201 H20C 0.9800
C201 H20D 0.9800
C201 H20E 0.9800
C202 C203 1.514(6)
C202 H20F 0.9900
C202 H20G 0.9900
C203 C204 1.508(7)
C203 H20H 0.9900
C203 H20I 0.9900
C204 H20J 0.9800
C204 H20K 0.9800
C204 H20L 0.9800
C205 C206 1.513(6)
C205 H20M 0.9900
C205 H20N 0.9900
C206 C207 1.526(6)
C206 H20O 0.9900
C206 H20P 0.9900
C207 H20Q 0.9800
C207 H20R 0.9800
C207 H20S 0.9800
C208 C209 1.515(6)
C208 H20T 0.9900
C208 H20U 0.9900
C209 C210 1.520(6)
C209 H20V 0.9900
C209 H20W 0.9900
C210 H21A 0.9800
C210 H21B 0.9800
C210 H21C 0.9800
C211 H21D 0.9900
C211 H21E 0.9900

loop_
_geom_torsion_atom_site_label_1
_geom_torsion_atom_site_label_2
_geom_torsion_atom_site_label_3
_geom_torsion_atom_site_label_4
_geom_torsion
C6 Ru1 P1 C23 8.4(2)
C7 Ru1 P1 C23 -17.61(18)
C3 Ru1 P1 C23 -86.91(19)
C2 Ru1 P1 C23 -54.80(18)
C4 Ru1 P1 C23 -101.1(2)
C5 Ru1 P1 C23 0.2(5)
Cl2 Ru1 P1 C23 178.09(13)
Cl1 Ru1 P1 C23 89.19(14)
C6 Ru1 P1 C17 129.5(2)
C7 Ru1 P1 C17 103.49(19)
C3 Ru1 P1 C17 34.19(19)
C2 Ru1 P1 C17 66.30(18)
C4 Ru1 P1 C17 20.0(3)
C5 Ru1 P1 C17 121.3(4)
Cl2 Ru1 P1 C17 -60.81(15)
Cl1 Ru1 P1 C17 -149.71(14)
C6 Ru1 P1 C11 -110.2(2)
C7 Ru1 P1 C11 -136.28(19)
C3 Ru1 P1 C11 154.41(19)
C2 Ru1 P1 C11 -173.47(19)
C4 Ru1 P1 C11 140.3(2)
C5 Ru1 P1 C11 -118.4(4)
Cl2 Ru1 P1 C11 59.41(16)
Cl1 Ru1 P1 C11 -29.48(15)
C64 Ru2 P2 C74 -132.0(2)
C59 Ru2 P2 C74 -104.87(19)
C61 Ru2 P2 C74 -35.7(2)
C60 Ru2 P2 C74 -67.77(19)
C62 Ru2 P2 C74 -21.2(3)
C63 Ru2 P2 C74 -128.5(4)
Cl4 Ru2 P2 C74 57.19(14)
Cl3 Ru2 P2 C74 148.18(14)
C64 Ru2 P2 C80 -12.8(2)
C59 Ru2 P2 C80 14.32(19)
C61 Ru2 P2 C80 83.5(2)
C60 Ru2 P2 C80 51.42(19)
C62 Ru2 P2 C80 98.0(3)
C63 Ru2 P2 C80 -9.3(4)
Cl4 Ru2 P2 C80 176.38(14)
Cl3 Ru2 P2 C80 -92.63(15)
C64 Ru2 P2 C68 107.0(2)
C59 Ru2 P2 C68 134.1(2)
C61 Ru2 P2 C68 -156.7(2)
C60 Ru2 P2 C68 171.2(2)
C62 Ru2 P2 C68 -142.2(2)
C63 Ru2 P2 C68 110.4(4)
Cl4 Ru2 P2 C68 -63.84(16)
Cl3 Ru2 P2 C68 27.15(15)
C120 Ru3 P3 C131 128.22(19)
C121 Ru3 P3 C131 100.24(18)
C117 Ru3 P3 C131 32.06(18)
C118 Ru3 P3 C131 19.5(3)
C116 Ru3 P3 C131 62.52(18)
C119 Ru3 P3 C131 131.2(4)
Cl6 Ru3 P3 C131 -59.58(14)
Cl5 Ru3 P3 C131 -150.32(14)
C120 Ru3 P3 C137 8.60(19)
C121 Ru3 P3 C137 -19.38(18)
C117 Ru3 P3 C137 -87.57(18)
C118 Ru3 P3 C137 -100.1(3)
C116 Ru3 P3 C137 -57.11(18)
C119 Ru3 P3 C137 11.6(4)
Cl6 Ru3 P3 C137 -179.21(13)
Cl5 Ru3 P3 C137 90.06(14)
C120 Ru3 P3 C125 -110.0(2)
C121 Ru3 P3 C125 -137.96(18)
C117 Ru3 P3 C125 153.86(18)
C118 Ru3 P3 C125 141.3(3)
C116 Ru3 P3 C125 -175.68(18)
C119 Ru3 P3 C125 -107.0(4)
Cl6 Ru3 P3 C125 62.22(15)
Cl5 Ru3 P3 C125 -28.52(14)
C6 Ru1 C2 C3 102.6(3)
C7 Ru1 C2 C3 131.1(4)
C4 Ru1 C2 C3 29.6(2)
C5 Ru1 C2 C3 65.2(3)
P1 Ru1 C2 C3 -126.5(2)
Cl2 Ru1 C2 C3 -37.1(3)
Cl1 Ru1 C2 C3 148.7(2)
C6 Ru1 C2 C7 -28.5(2)
C3 Ru1 C2 C7 -131.1(4)
C4 Ru1 C2 C7 -101.5(3)
C5 Ru1 C2 C7 -65.9(2)
P1 Ru1 C2 C7 102.4(2)
Cl2 Ru1 C2 C7 -168.23(18)
Cl1 Ru1 C2 C7 17.6(3)
C6 Ru1 C2 C1 -143.2(5)
C7 Ru1 C2 C1 -114.7(5)
C3 Ru1 C2 C1 114.2(6)
C4 Ru1 C2 C1 143.9(5)
C5 Ru1 C2 C1 179.4(5)
P1 Ru1 C2 C1 -12.3(5)
Cl2 Ru1 C2 C1 77.1(5)
Cl1 Ru1 C2 C1 -97.0(5)
C7 C2 C3 C4 -3.9(6)
C1 C2 C3 C4 173.5(4)
Ru1 C2 C3 C4 -56.9(3)
C7 C2 C3 Ru1 53.0(3)
C1 C2 C3 Ru1 -129.7(4)
C6 Ru1 C3 C4 64.5(3)
C7 Ru1 C3 C4 101.2(3)
C2 Ru1 C3 C4 131.1(4)
C5 Ru1 C3 C4 27.3(2)
P1 Ru1 C3 C4 -167.9(2)
Cl2 Ru1 C3 C4 -77.8(2)
Cl1 Ru1 C3 C4 24.3(5)
C6 Ru1 C3 C2 -66.6(3)
C7 Ru1 C3 C2 -29.9(2)
C4 Ru1 C3 C2 -131.1(4)
C5 Ru1 C3 C2 -103.8(3)
P1 Ru1 C3 C2 61.0(3)
Cl2 Ru1 C3 C2 151.1(2)
Cl1 Ru1 C3 C2 -106.8(4)
C2 C3 C4 C5 3.3(6)
Ru1 C3 C4 C5 -53.4(3)
C2 C3 C4 Ru1 56.7(3)
C6 Ru1 C4 C5 29.9(2)
C7 Ru1 C4 C5 67.0(3)
C3 Ru1 C4 C5 134.4(4)
C2 Ru1 C4 C5 104.6(3)
P1 Ru1 C4 C5 156.3(2)
Cl2 Ru1 C4 C5 -122.6(2)
Cl1 Ru1 C4 C5 -36.3(3)
C6 Ru1 C4 C3 -104.6(3)
C7 Ru1 C4 C3 -67.5(3)
C2 Ru1 C4 C3 -29.8(2)
C5 Ru1 C4 C3 -134.4(4)
P1 Ru1 C4 C3 21.8(4)
Cl2 Ru1 C4 C3 103.0(2)
Cl1 Ru1 C4 C3 -170.7(2)
C3 C4 C5 C6 1.0(6)
Ru1 C4 C5 C6 -51.2(3)
C3 C4 C5 C8 179.4(4)
Ru1 C4 C5 C8 127.2(4)
C3 C4 C5 Ru1 52.2(3)
C6 Ru1 C5 C4 -131.7(4)
C7 Ru1 C5 C4 -102.0(3)
C3 Ru1 C5 C4 -28.0(2)
C2 Ru1 C5 C4 -64.8(3)
P1 Ru1 C5 C4 -121.2(4)
Cl2 Ru1 C5 C4 61.1(2)
Cl1 Ru1 C5 C4 151.1(2)
C7 Ru1 C5 C6 29.7(2)
C3 Ru1 C5 C6 103.7(3)
C2 Ru1 C5 C6 66.9(3)
C4 Ru1 C5 C6 131.7(4)
P1 Ru1 C5 C6 10.5(6)
Cl2 Ru1 C5 C6 -167.2(2)
Cl1 Ru1 C5 C6 -77.2(2)
C6 Ru1 C5 C8 112.2(5)
C7 Ru1 C5 C8 141.9(4)
C3 Ru1 C5 C8 -144.1(4)
C2 Ru1 C5 C8 179.1(4)
C4 Ru1 C5 C8 -116.1(5)
P1 Ru1 C5 C8 122.7(4)
Cl2 Ru1 C5 C8 -55.1(4)
Cl1 Ru1 C5 C8 34.9(4)
C4 C5 C6 C7 -4.6(6)
C8 C5 C6 C7 177.0(4)
Ru1 C5 C6 C7 -57.2(4)
C4 C5 C6 Ru1 52.7(3)
C8 C5 C6 Ru1 -125.7(4)
C3 Ru1 C6 C7 65.9(2)
C2 Ru1 C6 C7 28.8(2)
C4 Ru1 C6 C7 102.3(3)
C5 Ru1 C6 C7 131.0(4)
P1 Ru1 C6 C7 -45.7(3)
Cl2 Ru1 C6 C7 151.3(2)
Cl1 Ru1 C6 C7 -126.0(2)
C7 Ru1 C6 C5 -131.0(4)
C3 Ru1 C6 C5 -65.2(2)
C2 Ru1 C6 C5 -102.2(3)
C4 Ru1 C6 C5 -28.8(2)
P1 Ru1 C6 C5 -176.76(18)
Cl2 Ru1 C6 C5 20.3(3)
Cl1 Ru1 C6 C5 102.9(2)
C5 C6 C7 C2 3.9(6)
Ru1 C6 C7 C2 -54.3(3)
C5 C6 C7 Ru1 58.2(4)
C3 C2 C7 C6 0.3(6)
C1 C2 C7 C6 -177.0(4)
Ru1 C2 C7 C6 53.4(4)
C3 C2 C7 Ru1 -53.0(3)
C1 C2 C7 Ru1 129.6(4)
C3 Ru1 C7 C6 -103.3(3)
C2 Ru1 C7 C6 -133.1(3)
C4 Ru1 C7 C6 -66.2(2)
C5 Ru1 C7 C6 -30.0(2)
P1 Ru1 C7 C6 145.3(2)
Cl2 Ru1 C7 C6 -100.0(4)
Cl1 Ru1 C7 C6 57.7(2)
C6 Ru1 C7 C2 133.1(3)
C3 Ru1 C7 C2 29.7(2)
C4 Ru1 C7 C2 66.9(2)
C5 Ru1 C7 C2 103.0(2)
P1 Ru1 C7 C2 -81.6(2)
Cl2 Ru1 C7 C2 33.1(5)
Cl1 Ru1 C7 C2 -169.3(2)
C4 C5 C8 C9 -45.4(5)
C6 C5 C8 C9 133.0(4)
Ru1 C5 C8 C9 46.5(5)
C4 C5 C8 C10 78.8(5)
C6 C5 C8 C10 -102.8(4)
Ru1 C5 C8 C10 170.7(3)
C23 P1 C11 C12 174.2(4)
C17 P1 C11 C12 64.6(4)
Ru1 P1 C11 C12 -63.7(4)
C23 P1 C11 C16 -1.4(4)
C17 P1 C11 C16 -110.9(4)
Ru1 P1 C11 C16 120.7(4)
C16 C11 C12 C13 0.4(9)
P1 C11 C12 C13 -175.4(5)
C11 C12 C13 C14 -0.7(10)
C12 C13 C14 C15 0.6(9)
C13 C14 C15 C16 -0.2(8)
C12 C11 C16 C15 0.0(7)
P1 C11 C16 C15 175.6(4)
C14 C15 C16 C11 -0.1(8)
C23 P1 C17 C18 127.9(3)
C11 P1 C17 C18 -125.2(3)
Ru1 P1 C17 C18 5.0(4)
C23 P1 C17 C22 -57.3(4)
C11 P1 C17 C22 49.6(4)
Ru1 P1 C17 C22 179.8(3)
C22 C17 C18 C19 1.8(6)
P1 C17 C18 C19 176.6(3)
C17 C18 C19 C20 0.6(7)
C18 C19 C20 C21 -1.8(7)
C19 C20 C21 C22 0.7(7)
C20 C21 C22 C17 1.7(7)
C18 C17 C22 C21 -2.9(6)
P1 C17 C22 C21 -177.7(3)
C17 P1 C23 C28 174.7(3)
C11 P1 C23 C28 70.1(3)
Ru1 P1 C23 C28 -58.2(3)
C17 P1 C23 C24 -8.2(4)
C11 P1 C23 C24 -112.8(3)
Ru1 P1 C23 C24 118.9(3)
C28 C23 C24 C25 -2.0(6)
P1 C23 C24 C25 -179.1(3)
C23 C24 C25 C26 -3.7(6)
C23 C24 C25 C50 171.9(3)
C172 O5 C26 C25 91.1(4)
C172 O5 C26 C27 -88.1(4)
C24 C25 C26 O5 -172.1(3)
C50 C25 C26 O5 12.5(5)
C24 C25 C26 C27 7.1(6)
C50 C25 C26 C27 -168.3(4)
O5 C26 C27 C28 174.4(3)
C25 C26 C27 C28 -4.8(6)
O5 C26 C27 C29 -5.8(5)
C25 C26 C27 C29 175.0(3)
C26 C27 C28 C23 -1.3(6)
C29 C27 C28 C23 179.0(3)
C24 C23 C28 C27 4.6(6)
P1 C23 C28 C27 -178.2(3)
C28 C27 C29 C30 68.2(5)
C26 C27 C29 C30 -111.6(4)
C27 C29 C30 C31 -99.1(4)
C27 C29 C30 C35 78.9(4)
C35 C30 C31 C32 0.0(6)
C29 C30 C31 C32 178.1(4)
C30 C31 C32 C33 -2.1(7)
C31 C32 C33 C34 0.9(7)
C32 C33 C34 C35 2.2(6)
C32 C33 C34 C36 -173.6(4)
C175 O7 C35 C30 78.5(5)
C175 O7 C35 C34 -104.3(4)
C31 C30 C35 O7 -179.7(3)
C29 C30 C35 O7 2.3(5)
C31 C30 C35 C34 3.2(6)
C29 C30 C35 C34 -174.8(3)
C33 C34 C35 O7 178.6(3)
C36 C34 C35 O7 -5.6(5)
C33 C34 C35 C30 -4.3(6)
C36 C34 C35 C30 171.5(3)
C33 C34 C36 C37 98.3(5)
C35 C34 C36 C37 -77.4(5)
C34 C36 C37 C42 111.5(5)
C34 C36 C37 C38 -65.8(5)
C42 C37 C38 C39 -1.5(6)
C36 C37 C38 C39 175.9(4)
C37 C38 C39 C40 -4.9(6)
C37 C38 C39 C51 173.8(4)
C38 C39 C40 C41 4.5(6)
C51 C39 C40 C41 -174.2(4)
C39 C40 C41 C42 2.3(6)
C39 C40 C41 C43 -178.1(4)
C40 C41 C42 O6 173.3(4)
C43 C41 C42 O6 -6.3(6)
C40 C41 C42 C37 -9.0(6)
C43 C41 C42 C37 171.4(4)
C198 O6 C42 C41 -108.8(7)
C181 O6 C42 C41 -71.1(7)
C198 O6 C42 C37 73.5(7)
C181 O6 C42 C37 111.3(6)
C38 C37 C42 C41 8.7(6)
C36 C37 C42 C41 -168.6(4)
C38 C37 C42 O6 -173.7(4)
C36 C37 C42 O6 9.0(6)
C42 C41 C43 C44 -112.5(5)
C40 C41 C43 C44 67.9(5)
C41 C43 C44 C49 80.4(5)
C41 C43 C44 C45 -96.7(5)
C49 C44 C45 C46 -0.4(7)
C43 C44 C45 C46 176.8(4)
C44 C45 C46 C47 -1.3(7)
C45 C46 C47 C48 1.2(7)
C46 C47 C48 C49 0.7(6)
C46 C47 C48 C50 -172.9(4)
C47 C48 C49 O8 179.3(4)
C50 C48 C49 O8 -7.0(6)
C47 C48 C49 C44 -2.6(6)
C50 C48 C49 C44 171.0(4)
C178 O8 C49 C48 -92.2(5)
C178 O8 C49 C44 89.7(5)
C45 C44 C49 C48 2.4(6)
C43 C44 C49 C48 -174.7(4)
C45 C44 C49 O8 -179.5(4)
C43 C44 C49 O8 3.4(6)
C26 C25 C50 C48 108.0(4)
C24 C25 C50 C48 -67.3(5)
C49 C48 C50 C25 -79.1(5)
C47 C48 C50 C25 94.3(5)
C40 C39 C51 C52 -36.9(7)
C38 C39 C51 C52 144.4(4)
C40 C39 C51 C56 141.4(4)
C38 C39 C51 C56 -37.3(6)
C56 C51 C52 C53 0.8(7)
C39 C51 C52 C53 179.1(4)
C51 C52 C53 C54 -2.0(8)
C52 C53 C54 C55 2.0(7)
C52 C53 C54 C57 -177.9(5)
C53 C54 C55 C56 -0.9(7)
C57 C54 C55 C56 179.0(5)
C54 C55 C56 C51 -0.2(7)
C52 C51 C56 C55 0.2(7)
C39 C51 C56 C55 -178.1(4)
C61 Ru2 C59 C64 103.3(3)
C60 Ru2 C59 C64 133.0(3)
C62 Ru2 C59 C64 66.2(2)
C63 Ru2 C59 C64 30.0(2)
P2 Ru2 C59 C64 -143.9(2)
Cl4 Ru2 C59 C64 106.4(4)
Cl3 Ru2 C59 C64 -56.2(2)
C64 Ru2 C59 C60 -133.0(3)
C61 Ru2 C59 C60 -29.7(2)
C62 Ru2 C59 C60 -66.8(2)
C63 Ru2 C59 C60 -103.0(3)
P2 Ru2 C59 C60 83.1(2)
Cl4 Ru2 C59 C60 -26.6(5)
Cl3 Ru2 C59 C60 170.8(2)
C64 C59 C60 C61 1.0(6)
Ru2 C59 C60 C61 54.1(3)
C64 C59 C60 C58 176.5(4)
Ru2 C59 C60 C58 -130.4(4)
C64 C59 C60 Ru2 -53.1(4)
C64 Ru2 C60 C59 28.8(2)
C61 Ru2 C60 C59 131.4(4)
C62 Ru2 C60 C59 101.7(3)
C63 Ru2 C60 C59 66.2(2)
P2 Ru2 C60 C59 -101.3(2)
Cl4 Ru2 C60 C59 169.72(19)
Cl3 Ru2 C60 C59 -15.1(3)
C64 Ru2 C60 C61 -102.6(3)
C59 Ru2 C60 C61 -131.4(4)
C62 Ru2 C60 C61 -29.7(2)
C63 Ru2 C60 C61 -65.1(3)
P2 Ru2 C60 C61 127.4(2)
Cl4 Ru2 C60 C61 38.4(3)
Cl3 Ru2 C60 C61 -146.4(2)
C64 Ru2 C60 C58 143.6(5)
C59 Ru2 C60 C58 114.8(6)
C61 Ru2 C60 C58 -113.8(6)
C62 Ru2 C60 C58 -143.5(6)
C63 Ru2 C60 C58 -178.9(5)
P2 Ru2 C60 C58 13.5(5)
Cl4 Ru2 C60 C58 -75.5(5)
Cl3 Ru2 C60 C58 99.8(5)
C59 C60 C61 C62 1.6(6)
C58 C60 C61 C62 -174.0(4)
Ru2 C60 C61 C62 55.5(3)
C59 C60 C61 Ru2 -53.9(3)
C58 C60 C61 Ru2 130.5(4)
C64 Ru2 C61 C62 -64.4(3)
C59 Ru2 C61 C62 -101.4(3)
C60 Ru2 C61 C62 -131.0(4)
C63 Ru2 C61 C62 -27.1(2)
P2 Ru2 C61 C62 168.2(2)
Cl4 Ru2 C61 C62 79.6(2)
Cl3 Ru2 C61 C62 -23.1(5)
C64 Ru2 C61 C60 66.6(3)
C59 Ru2 C61 C60 29.6(3)
C62 Ru2 C61 C60 131.0(4)
C63 Ru2 C61 C60 103.9(3)
P2 Ru2 C61 C60 -60.8(3)
Cl4 Ru2 C61 C60 -149.4(3)
Cl3 Ru2 C61 C60 107.9(4)
C60 C61 C62 C63 -1.3(6)
Ru2 C61 C62 C63 54.0(4)
C60 C61 C62 Ru2 -55.4(3)
C64 Ru2 C62 C63 -30.1(2)
C59 Ru2 C62 C63 -67.5(3)
C61 Ru2 C62 C63 -134.7(4)
C60 Ru2 C62 C63 -104.8(3)
P2 Ru2 C62 C63 -156.8(2)
Cl4 Ru2 C62 C63 124.7(2)
Cl3 Ru2 C62 C63 36.0(3)
C64 Ru2 C62 C61 104.6(3)
C59 Ru2 C62 C61 67.2(3)
C60 Ru2 C62 C61 29.9(3)
C63 Ru2 C62 C61 134.7(4)
P2 Ru2 C62 C61 -22.1(4)
Cl4 Ru2 C62 C61 -100.6(3)
Cl3 Ru2 C62 C61 170.7(2)
C61 C62 C63 C64 -1.5(6)
Ru2 C62 C63 C64 51.6(3)
C61 C62 C63 C65 -179.9(4)
Ru2 C62 C63 C65 -126.9(4)
C61 C62 C63 Ru2 -53.1(4)
C64 Ru2 C63 C62 131.4(4)
C59 Ru2 C63 C62 101.6(3)
C61 Ru2 C63 C62 27.9(2)
C60 Ru2 C63 C62 64.7(3)
P2 Ru2 C63 C62 127.0(4)
Cl4 Ru2 C63 C62 -59.0(2)
Cl3 Ru2 C63 C62 -150.8(2)
C59 Ru2 C63 C64 -29.8(2)
C61 Ru2 C63 C64 -103.5(3)
C60 Ru2 C63 C64 -66.7(3)
C62 Ru2 C63 C64 -131.4(4)
P2 Ru2 C63 C64 -4.4(6)
Cl4 Ru2 C63 C64 169.6(2)
Cl3 Ru2 C63 C64 77.9(2)
C64 Ru2 C63 C65 -112.8(4)
C59 Ru2 C63 C65 -142.5(4)
C61 Ru2 C63 C65 143.7(4)
C60 Ru2 C63 C65 -179.4(4)
C62 Ru2 C63 C65 115.9(5)
P2 Ru2 C63 C65 -117.2(4)
Cl4 Ru2 C63 C65 56.9(4)
Cl3 Ru2 C63 C65 -34.9(4)
C60 C59 C64 C63 -3.9(6)
Ru2 C59 C64 C63 -57.8(3)
C60 C59 C64 Ru2 53.9(4)
C62 C63 C64 C59 4.1(6)
C65 C63 C64 C59 -177.4(4)
Ru2 C63 C64 C59 56.9(3)
C62 C63 C64 Ru2 -52.8(3)
C65 C63 C64 Ru2 125.6(4)
C61 Ru2 C64 C59 -65.7(2)
C60 Ru2 C64 C59 -28.7(2)
C62 Ru2 C64 C59 -102.2(3)
C63 Ru2 C64 C59 -131.1(4)
P2 Ru2 C64 C59 47.6(3)
Cl4 Ru2 C64 C59 -148.0(2)
Cl3 Ru2 C64 C59 127.3(2)
C59 Ru2 C64 C63 131.1(4)
C61 Ru2 C64 C63 65.3(2)
C60 Ru2 C64 C63 102.4(3)
C62 Ru2 C64 C63 28.9(2)
P2 Ru2 C64 C63 178.63(17)
Cl4 Ru2 C64 C63 -17.0(3)
Cl3 Ru2 C64 C63 -101.6(2)
C62 C63 C65 C67 48.6(5)
C64 C63 C65 C67 -129.8(4)
Ru2 C63 C65 C67 -42.8(5)
C62 C63 C65 C66 -74.8(5)
C64 C63 C65 C66 106.8(4)
Ru2 C63 C65 C66 -166.2(3)
C74 P2 C68 C69 -78.4(4)
C80 P2 C68 C69 174.6(4)
Ru2 P2 C68 C69 51.0(4)
C74 P2 C68 C73 98.4(4)
C80 P2 C68 C73 -8.6(4)
Ru2 P2 C68 C73 -132.2(4)
C73 C68 C69 C70 -1.8(8)
P2 C68 C69 C70 175.0(4)
C68 C69 C70 C71 0.3(8)
C69 C70 C71 C72 1.0(9)
C70 C71 C72 C73 -0.6(9)
C71 C72 C73 C68 -1.0(9)
C69 C68 C73 C72 2.2(8)
P2 C68 C73 C72 -174.6(4)
C80 P2 C74 C75 -118.9(3)
C68 P2 C74 C75 134.6(3)
Ru2 P2 C74 C75 4.0(4)
C80 P2 C74 C79 57.5(4)
C68 P2 C74 C79 -49.0(4)
Ru2 P2 C74 C79 -179.6(3)
C79 C74 C75 C76 -0.5(6)
P2 C74 C75 C76 175.9(3)
C74 C75 C76 C77 -0.7(7)
C75 C76 C77 C78 2.0(7)
C76 C77 C78 C79 -2.1(7)
C77 C78 C79 C74 0.9(7)
C75 C74 C79 C78 0.4(6)
P2 C74 C79 C78 -176.1(3)
C74 P2 C80 C85 -172.2(3)
C68 P2 C80 C85 -68.1(3)
Ru2 P2 C80 C85 60.9(3)
C74 P2 C80 C81 10.9(4)
C68 P2 C80 C81 115.0(3)
Ru2 P2 C80 C81 -116.1(3)
C85 C80 C81 C82 1.6(5)
P2 C80 C81 C82 178.6(3)
C80 C81 C82 C83 3.5(5)
C80 C81 C82 C86 -173.2(3)
C81 C82 C83 O11 173.2(3)
C86 C82 C83 O11 -10.2(5)
C81 C82 C83 C84 -6.7(5)
C86 C82 C83 C84 169.8(3)
C184 O11 C83 C82 -88.8(4)
C184 O11 C83 C84 91.1(4)
C82 C83 C84 C85 4.7(5)
O11 C83 C84 C85 -175.2(3)
C82 C83 C84 C107 -172.4(3)
O11 C83 C84 C107 7.7(5)
C81 C80 C85 C84 -3.7(5)
P2 C80 C85 C84 179.2(3)
C83 C84 C85 C80 0.6(5)
C107 C84 C85 C80 177.8(3)
C83 C82 C86 C87 -113.0(4)
C81 C82 C86 C87 63.6(5)
C82 C86 C87 C92 84.1(4)
C82 C86 C87 C88 -88.5(4)
C92 C87 C88 C89 -1.6(6)
C86 C87 C88 C89 171.3(4)
C87 C88 C89 C90 -1.1(6)
C88 C89 C90 C91 1.1(6)
C89 C90 C91 C92 1.5(6)
C89 C90 C91 C93 -174.1(4)
C190 O12 C92 C91 -70.9(5)
C196 O12 C92 C91 -112.0(5)
C190 O12 C92 C87 111.4(4)
C196 O12 C92 C87 70.3(5)
C90 C91 C92 O12 178.1(3)
C93 C91 C92 O12 -6.4(5)
C90 C91 C92 C87 -4.2(6)
C93 C91 C92 C87 171.3(4)
C88 C87 C92 O12 -178.1(3)
C86 C87 C92 O12 9.2(5)
C88 C87 C92 C91 4.3(6)
C86 C87 C92 C91 -168.5(3)
C90 C91 C93 C94 93.3(4)
C92 C91 C93 C94 -82.2(4)
C91 C93 C94 C99 107.4(4)
C91 C93 C94 C95 -71.2(4)
C99 C94 C95 C96 -2.7(6)
C93 C94 C95 C96 176.0(3)
C94 C95 C96 C97 -5.1(6)
C94 C95 C96 C108 173.5(3)
C95 C96 C97 C98 6.7(6)
C108 C96 C97 C98 -172.0(3)
C96 C97 C98 C99 -0.5(6)
C96 C97 C98 C100 -179.5(3)
C95 C94 C99 C98 9.1(6)
C93 C94 C99 C98 -169.5(3)
C95 C94 C99 O9 -169.5(3)
C93 C94 C99 O9 11.9(5)
C97 C98 C99 C94 -7.6(6)
C100 C98 C99 C94 171.4(3)
C97 C98 C99 O9 171.0(3)
C100 C98 C99 O9 -10.0(5)
C193 O9 C99 C94 90.5(4)
C193 O9 C99 C98 -88.2(4)
C99 C98 C100 C101 -115.3(4)
C97 C98 C100 C101 63.7(5)
C98 C100 C101 C102 -99.0(4)
C98 C100 C101 C106 76.8(4)
C106 C101 C102 C103 -1.0(6)
C100 C101 C102 C103 174.9(4)
C101 C102 C103 C104 -0.5(7)
C102 C103 C104 C105 1.9(7)
C103 C104 C105 C106 -1.6(6)
C103 C104 C105 C107 -179.0(4)
C187 O10 C106 C105 -93.1(4)
C187 O10 C106 C101 88.1(4)
C104 C105 C106 O10 -178.7(3)
C107 C105 C106 O10 -1.3(5)
C104 C105 C106 C101 0.0(6)
C107 C105 C106 C101 177.5(3)
C102 C101 C106 O10 180.0(3)
C100 C101 C106 O10 4.0(5)
C102 C101 C106 C105 1.2(6)
C100 C101 C106 C105 -174.8(3)
C104 C105 C107 C84 103.6(4)
C106 C105 C107 C84 -73.7(4)
C85 C84 C107 C105 -67.2(5)
C83 C84 C107 C105 109.9(4)
C97 C96 C108 C109 -151.3(4)
C95 C96 C108 C109 30.2(6)
C97 C96 C108 C113 31.6(5)
C95 C96 C108 C113 -147.0(4)
C113 C108 C109 C110 -1.3(6)
C96 C108 C109 C110 -178.5(4)
C108 C109 C110 C111 0.8(6)
C109 C110 C111 C112 -0.6(6)
C109 C110 C111 C114 -179.5(4)
C110 C111 C112 C113 0.8(7)
C114 C111 C112 C113 179.7(4)
C109 C108 C113 C112 1.5(6)
C96 C108 C113 C112 178.8(4)
C111 C112 C113 C108 -1.3(7)
C120 Ru3 C116 C117 102.6(3)
C121 Ru3 C116 C117 131.5(3)
C118 Ru3 C116 C117 29.5(2)
C119 Ru3 C116 C117 65.0(2)
P3 Ru3 C116 C117 -131.2(2)
Cl6 Ru3 C116 C117 -40.4(3)
Cl5 Ru3 C116 C117 141.5(2)
C120 Ru3 C116 C121 -28.9(2)
C117 Ru3 C116 C121 -131.5(3)
C118 Ru3 C116 C121 -102.0(2)
C119 Ru3 C116 C121 -66.5(2)
P3 Ru3 C116 C121 97.2(2)
Cl6 Ru3 C116 C121 -171.88(17)
Cl5 Ru3 C116 C121 10.0(3)
C120 Ru3 C116 C115 -142.2(5)
C121 Ru3 C116 C115 -113.3(5)
C117 Ru3 C116 C115 115.1(5)
C118 Ru3 C116 C115 144.6(5)
C119 Ru3 C116 C115 -179.8(5)
P3 Ru3 C116 C115 -16.1(4)
Cl6 Ru3 C116 C115 74.8(4)
Cl5 Ru3 C116 C115 -103.4(4)
C121 C116 C117 C118 -3.8(6)
C115 C116 C117 C118 172.7(4)
Ru3 C116 C117 C118 -56.4(3)
C121 C116 C117 Ru3 52.6(3)
C115 C116 C117 Ru3 -130.8(4)
C120 Ru3 C117 C116 -66.6(2)
C121 Ru3 C117 C116 -29.8(2)
C118 Ru3 C117 C116 -131.7(4)
C119 Ru3 C117 C116 -104.0(3)
P3 Ru3 C117 C116 57.4(3)
Cl6 Ru3 C117 C116 146.7(2)
Cl5 Ru3 C117 C116 -116.3(3)
C120 Ru3 C117 C118 65.1(2)
C121 Ru3 C117 C118 102.0(3)
C116 Ru3 C117 C118 131.7(4)
C119 Ru3 C117 C118 27.7(2)
P3 Ru3 C117 C118 -170.83(19)
Cl6 Ru3 C117 C118 -81.5(2)
Cl5 Ru3 C117 C118 15.5(4)
C116 C117 C118 C119 3.2(6)
Ru3 C117 C118 C119 -53.4(3)
C116 C117 C118 Ru3 56.6(3)
C120 Ru3 C118 C119 30.0(2)
C121 Ru3 C118 C119 67.0(2)
C117 Ru3 C118 C119 133.7(3)
C116 Ru3 C118 C119 104.5(3)
P3 Ru3 C118 C119 152.3(2)
Cl6 Ru3 C118 C119 -128.3(2)
Cl5 Ru3 C118 C119 -39.6(2)
C120 Ru3 C118 C117 -103.7(3)
C121 Ru3 C118 C117 -66.7(2)
C116 Ru3 C118 C117 -29.1(2)
C119 Ru3 C118 C117 -133.7(3)
P3 Ru3 C118 C117 18.6(4)
Cl6 Ru3 C118 C117 98.1(2)
Cl5 Ru3 C118 C117 -173.27(19)
C117 C118 C119 C120 0.4(5)
Ru3 C118 C119 C120 -52.0(3)
C117 C118 C119 C122 178.5(3)
Ru3 C118 C119 C122 126.1(3)
C117 C118 C119 Ru3 52.4(3)
C120 Ru3 C119 C118 -131.6(3)
C121 Ru3 C119 C118 -102.1(3)
C117 Ru3 C119 C118 -28.5(2)
C116 Ru3 C119 C118 -64.8(2)
P3 Ru3 C119 C118 -135.6(3)
Cl6 Ru3 C119 C118 55.8(2)
Cl5 Ru3 C119 C118 146.9(2)
C121 Ru3 C119 C120 29.5(2)
C117 Ru3 C119 C120 103.1(3)
C118 Ru3 C119 C120 131.6(3)
C116 Ru3 C119 C120 66.8(2)
P3 Ru3 C119 C120 -4.0(5)
Cl6 Ru3 C119 C120 -172.6(2)
Cl5 Ru3 C119 C120 -81.4(2)
C120 Ru3 C119 C122 112.6(4)
C121 Ru3 C119 C122 142.1(4)
C117 Ru3 C119 C122 -144.3(4)
C118 Ru3 C119 C122 -115.8(4)
C116 Ru3 C119 C122 179.4(4)
P3 Ru3 C119 C122 108.6(4)
Cl6 Ru3 C119 C122 -60.0(4)
Cl5 Ru3 C119 C122 31.1(3)
C118 C119 C120 C121 -3.3(6)
C122 C119 C120 C121 178.6(4)
Ru3 C119 C120 C121 -56.8(3)
C118 C119 C120 Ru3 53.5(3)
C122 C119 C120 Ru3 -124.6(3)
C117 Ru3 C120 C121 65.7(2)
C118 Ru3 C120 C121 102.6(3)
C116 Ru3 C120 C121 29.2(2)
C119 Ru3 C120 C121 131.3(3)
P3 Ru3 C120 C121 -50.1(3)
Cl6 Ru3 C120 C121 143.9(2)
Cl5 Ru3 C120 C121 -130.9(2)
C121 Ru3 C120 C119 -131.3(3)
C117 Ru3 C120 C119 -65.6(2)
C118 Ru3 C120 C119 -28.7(2)
C116 Ru3 C120 C119 -102.1(2)
P3 Ru3 C120 C119 178.56(17)
Cl6 Ru3 C120 C119 12.6(3)
Cl5 Ru3 C120 C119 97.8(2)
C119 C120 C121 C116 2.6(6)
Ru3 C120 C121 C116 -54.9(3)
C119 C120 C121 Ru3 57.5(3)
C117 C116 C121 C120 1.0(6)
C115 C116 C121 C120 -175.6(4)
Ru3 C116 C121 C120 53.9(3)
C117 C116 C121 Ru3 -52.9(3)
C115 C116 C121 Ru3 130.5(4)
C117 Ru3 C121 C120 -103.2(2)
C118 Ru3 C121 C120 -66.0(2)
C116 Ru3 C121 C120 -132.4(3)
C119 Ru3 C121 C120 -29.9(2)
P3 Ru3 C121 C120 140.6(2)
Cl6 Ru3 C121 C120 -113.0(3)
Cl5 Ru3 C121 C120 53.3(2)
C120 Ru3 C121 C116 132.4(3)
C117 Ru3 C121 C116 29.2(2)
C118 Ru3 C121 C116 66.4(2)
C119 Ru3 C121 C116 102.5(2)
P3 Ru3 C121 C116 -87.0(2)
Cl6 Ru3 C121 C116 19.4(4)
Cl5 Ru3 C121 C116 -174.30(19)
C118 C119 C122 C123 -46.2(5)
C120 C119 C122 C123 131.9(4)
Ru3 C119 C122 C123 45.4(5)
C118 C119 C122 C124 77.8(5)
C120 C119 C122 C124 -104.1(4)
Ru3 C119 C122 C124 169.4(3)
C131 P3 C125 C130 83.1(4)
C137 P3 C125 C130 -168.4(3)
Ru3 P3 C125 C130 -46.5(4)
C131 P3 C125 C126 -93.0(3)
C137 P3 C125 C126 15.5(4)
Ru3 P3 C125 C126 137.5(3)
C130 C125 C126 C127 -1.0(6)
P3 C125 C126 C127 175.1(3)
C125 C126 C127 C128 -0.6(7)
C126 C127 C128 C129 1.6(7)
C127 C128 C129 C130 -0.9(8)
C126 C125 C130 C129 1.7(7)
P3 C125 C130 C129 -174.5(4)
C128 C129 C130 C125 -0.7(7)
C137 P3 C131 C132 122.2(3)
C125 P3 C131 C132 -131.0(3)
Ru3 P3 C131 C132 0.1(4)
C137 P3 C131 C136 -58.7(4)
C125 P3 C131 C136 48.1(3)
Ru3 P3 C131 C136 179.2(3)
C136 C131 C132 C133 1.6(6)
P3 C131 C132 C133 -179.3(3)
C131 C132 C133 C134 0.2(6)
C132 C133 C134 C135 -2.3(7)
C133 C134 C135 C136 2.6(7)
C134 C135 C136 C131 -0.7(6)
C132 C131 C136 C135 -1.4(6)
P3 C131 C136 C135 179.6(3)
C131 P3 C137 C138 170.6(3)
C125 P3 C137 C138 65.5(3)
Ru3 P3 C137 C138 -62.8(3)
C131 P3 C137 C142 -13.5(3)
C125 P3 C137 C142 -118.6(3)
Ru3 P3 C137 C142 113.1(3)
C142 C137 C138 C139 3.4(5)
P3 C137 C138 C139 179.5(3)
C137 C138 C139 C140 -0.2(5)
C137 C138 C139 C143 -177.8(3)
C208 O4 C140 C141 93.7(4)
C208 O4 C140 C139 -86.2(4)
C138 C139 C140 O4 174.7(3)
C143 C139 C140 O4 -7.7(5)
C138 C139 C140 C141 -5.2(5)
C143 C139 C140 C141 172.4(3)
O4 C140 C141 C142 -172.8(3)
C139 C140 C141 C142 7.1(5)
O4 C140 C141 C164 10.7(5)
C139 C140 C141 C164 -169.4(3)
C138 C137 C142 C141 -1.5(5)
P3 C137 C142 C141 -177.2(3)
C140 C141 C142 C137 -3.7(5)
C164 C141 C142 C137 172.9(3)
C140 C139 C143 C144 -110.2(4)
C138 C139 C143 C144 67.3(4)
C139 C143 C144 C145 -97.0(4)
C139 C143 C144 C149 79.2(4)
C149 C144 C145 C146 0.9(6)
C143 C144 C145 C146 177.1(3)
C144 C145 C146 C147 -3.6(6)
C145 C146 C147 C148 2.2(6)
C146 C147 C148 C149 2.0(6)
C146 C147 C148 C150 -173.5(4)
C205 O3 C149 C144 76.8(4)
C205 O3 C149 C148 -104.7(4)
C145 C144 C149 O3 -178.2(3)
C143 C144 C149 O3 5.6(5)
C145 C144 C149 C148 3.4(5)
C143 C144 C149 C148 -172.9(3)
C147 C148 C149 O3 176.8(3)
C150 C148 C149 O3 -7.7(5)
C147 C148 C149 C144 -4.8(5)
C150 C148 C149 C144 170.8(3)
C147 C148 C150 C151 91.2(4)
C149 C148 C150 C151 -84.2(4)
C148 C150 C151 C156 111.1(4)
C148 C150 C151 C152 -67.4(5)
C156 C151 C152 C153 -1.5(6)
C150 C151 C152 C153 177.1(3)
C151 C152 C153 C154 -6.1(6)
C151 C152 C153 C165 171.8(4)
C152 C153 C154 C155 6.4(6)
C165 C153 C154 C155 -171.5(4)
C153 C154 C155 C156 1.0(6)
C153 C154 C155 C157 179.8(4)
C154 C155 C156 O1 169.7(3)
C157 C155 C156 O1 -9.1(5)
C154 C155 C156 C151 -9.0(6)
C157 C155 C156 C151 172.3(4)
C211 O1 C156 C155 -90.0(4)
C211 O1 C156 C151 88.6(4)
C152 C151 C156 C155 9.2(6)
C150 C151 C156 C155 -169.4(3)
C152 C151 C156 O1 -169.5(3)
C150 C151 C156 O1 12.0(6)
C156 C155 C157 C158 -106.5(4)
C154 C155 C157 C158 74.8(5)
C155 C157 C158 C159 -102.7(4)
C155 C157 C158 C163 76.4(5)
C163 C158 C159 C160 -1.0(6)
C157 C158 C159 C160 178.1(4)
C158 C159 C160 C161 -0.5(6)
C159 C160 C161 C162 1.2(6)
C160 C161 C162 C163 -0.3(6)
C160 C161 C162 C164 -174.4(3)
C202 O2 C163 C158 88.5(4)
C202 O2 C163 C162 -95.1(4)
C159 C158 C163 O2 178.2(3)
C157 C158 C163 O2 -0.9(5)
C159 C158 C163 C162 1.9(6)
C157 C158 C163 C162 -177.2(4)
C161 C162 C163 O2 -177.6(3)
C164 C162 C163 O2 -3.5(5)
C161 C162 C163 C158 -1.2(6)
C164 C162 C163 C158 172.8(3)
C161 C162 C164 C141 96.7(4)
C163 C162 C164 C141 -77.1(4)
C140 C141 C164 C162 113.6(4)
C142 C141 C164 C162 -62.9(4)
C154 C153 C165 C170 137.5(4)
C152 C153 C165 C170 -40.3(6)
C154 C153 C165 C166 -39.5(6)
C152 C153 C165 C166 142.6(4)
C170 C165 C166 C167 2.2(6)
C153 C165 C166 C167 179.3(4)
C165 C166 C167 C168 -2.1(7)
C166 C167 C168 C169 0.7(7)
C166 C167 C168 C171 -178.2(4)
C167 C168 C169 C170 0.6(7)
C171 C168 C169 C170 179.5(4)
C166 C165 C170 C169 -0.9(6)
C153 C165 C170 C169 -178.0(4)
C168 C169 C170 C165 -0.5(7)
C26 O5 C172 C173 174.9(4)
O5 C172 C173 C174 -177.5(4)
C35 O7 C175 C176 88.0(5)
O7 C175 C176 C177 -176.9(4)
C49 O8 C178 C179 175.0(5)
O8 C178 C179 C180 -173.3(6)
C42 O6 C181 C182 -81.9(10)
C198 O6 C181 C182 7.7(12)
O6 C181 C182 C183 175.2(8)
C42 O6 C198 C199 83.8(12)
C181 O6 C198 C199 -22.9(11)
O6 C198 C199 C183 177.1(10)
C198 C199 C183 C182 11.8(9)
C181 C182 C183 C199 -19.9(9)
C83 O11 C184 C185 -179.1(3)
O11 C184 C185 C186 178.6(4)
C106 O10 C187 C188 -171.4(3)
O10 C187 C188 C189 172.3(3)
C92 O12 C190 C191 -98.9(6)
C196 O12 C190 C191 -4.7(7)
O12 C190 C191 C192 -178.6(6)
C92 O12 C196 C197 98.8(7)
C190 O12 C196 C197 -3.5(7)
O12 C196 C197 C192 172.0(6)
C196 C197 C192 C191 -0.1(7)
C190 C191 C192 C197 -5.5(6)
C99 O9 C193 C194 -174.7(4)
O9 C193 C194 C195 -179.5(4)
C163 O2 C202 C203 171.4(3)
O2 C202 C203 C204 174.1(4)
C149 O3 C205 C206 93.2(4)
O3 C205 C206 C207 179.8(3)
C140 O4 C208 C209 174.4(3)
O4 C208 C209 C210 -174.4(3)
C156 O1 C211 C200 165.1(4)
C201 C200 C211 O1 -178.0(4)
